data_7046497
loop_
_publ_author_name
'Sun, Cheng-Zhe'
'Zhang, Li-Yi'
'Wang, Jin-Yun'
'Chen, Zhong-Ning'
'Dai, Feng-Rong'

_publ_section_title
;
 Sensitive and selective urinary 1-hydroxypyrene detection by dinuclear
 terbium-sulfonylcalixarene complex.
;
_journal_issue 25
_journal_name_full 'Dalton transactions (Cambridge, England : 2003)'
_journal_page_first 8301
_journal_page_last 8306
_journal_paper_doi 10.1039/c8dt01604f
_journal_volume 47
_journal_year 2018
_chemical_formula_sum 'C68 H115 Cl2 N7 O23 S4 Tb2'
_chemical_formula_weight 1915.64
_space_group_crystal_system triclinic
_space_group_IT_number 2
_space_group_name_Hall '-P 1'
_space_group_name_H-M_alt 'P -1'
_symmetry_space_group_name_Hall '-P 1'
_symmetry_space_group_name_H-M 'P -1'
_atom_sites_solution_hydrogens mixed
_audit_creation_method SHELXL-2016/6
_audit_update_record
;
2018-05-14 deposited with the CCDC.
2018-05-29 downloaded from the CCDC.
;
_cell_angle_alpha 88.199(2)
_cell_angle_beta 85.335(2)
_cell_angle_gamma 78.795(2)
_cell_formula_units_Z 4
_cell_length_a 14.7653(7)
_cell_length_b 23.1399(10)
_cell_length_c 25.0656(11)
_cell_measurement_reflns_used 9522
_cell_measurement_temperature 100(2)
_cell_measurement_theta_max 25.65
_cell_measurement_theta_min 2.50
_cell_volume 8372.0(7)
_computing_cell_refinement 'Bruker SAINT'
_computing_data_collection 'Bruker APEX2'
_computing_data_reduction 'Bruker SAINT'
_computing_molecular_graphics 'Bruker SHELXTL'
_computing_publication_material 'Bruker SHELXTL'
_computing_structure_refinement 'SHELXL-2016/6 (Sheldrick, 2016)'
_computing_structure_solution 'SHELXT 2014/5 (Sheldrick, 2014)'
_diffrn_ambient_temperature 100(2)
_diffrn_measured_fraction_theta_full 0.996
_diffrn_measured_fraction_theta_max 0.993
_diffrn_measurement_device_type 'Bruker APEX-II CCD'
_diffrn_measurement_method '\f and \w scans'
_diffrn_radiation_type MoK\a
_diffrn_radiation_wavelength 0.71073
_diffrn_reflns_av_R_equivalents 0.0867
_diffrn_reflns_av_unetI/netI 0.0469
_diffrn_reflns_Laue_measured_fraction_full 0.996
_diffrn_reflns_Laue_measured_fraction_max 0.993
_diffrn_reflns_limit_h_max 18
_diffrn_reflns_limit_h_min -18
_diffrn_reflns_limit_k_max 28
_diffrn_reflns_limit_k_min -28
_diffrn_reflns_limit_l_max 30
_diffrn_reflns_limit_l_min -30
_diffrn_reflns_number 290188
_diffrn_reflns_point_group_measured_fraction_full 0.996
_diffrn_reflns_point_group_measured_fraction_max 0.993
_diffrn_reflns_theta_full 25.242
_diffrn_reflns_theta_max 25.717
_diffrn_reflns_theta_min 2.058
_exptl_absorpt_coefficient_mu 1.912
_exptl_absorpt_correction_type none
_exptl_crystal_colour yellowish
_exptl_crystal_density_diffrn 1.520
_exptl_crystal_description rod
_exptl_crystal_F_000 3936
_exptl_crystal_size_max 1.0
_exptl_crystal_size_mid 0.4
_exptl_crystal_size_min 0.4
_refine_diff_density_max 2.549
_refine_diff_density_min -2.466
_refine_diff_density_rms 0.170
_refine_ls_extinction_method none
_refine_ls_goodness_of_fit_ref 1.075
_refine_ls_hydrogen_treatment mixed
_refine_ls_matrix_type full
_refine_ls_number_parameters 2103
_refine_ls_number_reflns 31705
_refine_ls_number_restraints 1074
_refine_ls_restrained_S_all 1.074
_refine_ls_R_factor_all 0.0978
_refine_ls_R_factor_gt 0.0602
_refine_ls_shift/su_max 0.006
_refine_ls_shift/su_mean 0.000
_refine_ls_structure_factor_coef Fsqd
_refine_ls_weighting_details 'w=1/[\s^2^(Fo^2^)+(0.0433P)^2^+120.5169P] where P=(Fo^2^+2Fc^2^)/3'
_refine_ls_weighting_scheme calc
_refine_ls_wR_factor_gt 0.1327
_refine_ls_wR_factor_ref 0.1637
_reflns_Friedel_coverage 0.000
_reflns_number_gt 22762
_reflns_number_total 31705
_reflns_threshold_expression 'I > 2\s(I)'
_cod_data_source_file c8dt01604f3.cif
_cod_data_source_block a
_cod_depositor_comments 'Adding full bibliography for 7046497.cif.'
_cod_database_code 7046497
_shelx_shelxl_version_number 2016/6
_shelx_space_group_comment
; 
The symmetry employed for this shelxl refinement is uniquely defined 
by the following loop, which should always be used as a source of 
symmetry information in preference to the above space-group names. 
They are only intended as comments. 
;

loop_
_space_group_symop_operation_xyz
'x, y, z'
'-x, -y, -z'

loop_
_atom_site_label
_atom_site_type_symbol
_atom_site_fract_x
_atom_site_fract_y
_atom_site_fract_z
_atom_site_U_iso_or_equiv
_atom_site_adp_type
_atom_site_occupancy
_atom_site_site_symmetry_order
_atom_site_calc_flag
_atom_site_refinement_flags_posn
_atom_site_refinement_flags_adp
_atom_site_refinement_flags_occupancy
_atom_site_disorder_assembly
_atom_site_disorder_group
Tb1 Tb 0.82796(3) 0.85488(2) 0.26041(2) 0.02694(10) Uani 1 1 d . . . . .
Tb2 Tb 0.74313(3) 0.86314(2) 0.10941(2) 0.02357(10) Uani 1 1 d . . . . .
Tb3 Tb 0.25655(3) 0.41395(2) 0.39363(2) 0.02010(9) Uani 1 1 d D . . . .
Tb4 Tb 0.16045(3) 0.43247(2) 0.24512(2) 0.02131(9) Uani 1 1 d D . . . .
Cl1 Cl 1.00294(17) 0.93600(11) 0.12638(11) 0.0480(6) Uani 1 1 d . . . . .
Cl2 Cl 1.00705(16) 0.72606(10) 0.14354(12) 0.0464(6) Uani 1 1 d . . . . .
Cl3 Cl -0.00895(15) 0.55174(10) 0.37088(10) 0.0383(5) Uani 1 1 d . . . . .
Cl4 Cl -0.00807(16) 0.34078(10) 0.37550(9) 0.0387(5) Uani 1 1 d . . . . .
S1 S 0.67494(14) 0.87473(9) 0.37442(8) 0.0250(4) Uani 1 1 d . . . . .
S2 S 0.62714(14) 1.04953(8) 0.21951(8) 0.0220(4) Uani 1 1 d . . . . .
S3 S 0.50910(14) 0.89662(8) 0.08464(8) 0.0220(4) Uani 1 1 d . . . . .
S4 S 0.61172(13) 0.71290(8) 0.22575(8) 0.0212(4) Uani 1 1 d . . . . .
S5 S 0.49227(14) 0.38526(8) 0.41522(8) 0.0227(4) Uani 1 1 d . . . . .
S6 S 0.37188(13) 0.57380(8) 0.28157(7) 0.0181(4) Uani 1 1 d . . . . .
S7 S 0.30107(14) 0.42523(8) 0.12486(7) 0.0220(4) Uani 1 1 d . . . . .
S8 S 0.37744(14) 0.24057(8) 0.26985(8) 0.0220(4) Uani 1 1 d . . . . .
O1 O 0.7715(4) 0.8603(2) 0.3535(2) 0.0270(12) Uani 1 1 d . . . . .
O2 O 0.6586(4) 0.8722(3) 0.4320(2) 0.0302(13) Uani 1 1 d . . . . .
O3 O 0.6945(4) 0.9253(2) 0.2644(2) 0.0266(12) Uani 1 1 d . . . . .
O4 O 0.7199(4) 1.0271(2) 0.1968(2) 0.0259(12) Uani 1 1 d . . . . .
O5 O 0.5984(4) 1.1130(2) 0.2207(2) 0.0253(12) Uani 1 1 d . . . . .
O6 O 0.6515(4) 0.9417(2) 0.1477(2) 0.0231(12) Uani 1 1 d . . . . .
O7 O 0.6043(4) 0.8860(2) 0.0609(2) 0.0249(12) Uani 1 1 d . . . . .
O8 O 0.4379(4) 0.9106(2) 0.0476(2) 0.0264(12) Uani 1 1 d . . . . .
O9 O 0.6367(4) 0.8206(2) 0.1578(2) 0.0229(12) Uani 1 1 d . . . . .
O10 O 0.7064(4) 0.7082(2) 0.2046(2) 0.0246(12) Uani 1 1 d . . . . .
O11 O 0.5800(4) 0.6583(2) 0.2375(2) 0.0257(12) Uani 1 1 d . . . . .
O12 O 0.7197(4) 0.8003(2) 0.2707(2) 0.0263(12) Uani 1 1 d . . . . .
O13 O 0.8202(4) 0.9149(2) 0.1762(2) 0.0269(13) Uani 1 1 d D . . . .
H13A H 0.863(4) 0.919(3) 0.157(3) 0.04(3) Uiso 1 1 d D . . . .
H13B H 0.793(5) 0.9468(16) 0.178(3) 0.03(3) Uiso 1 1 d D . . . .
O14 O 0.8170(4) 0.7933(2) 0.1788(3) 0.0289(13) Uani 1 1 d D . . . .
H14A H 0.863(3) 0.772(3) 0.172(5) 0.06(4) Uiso 1 1 d D . . . .
H14B H 0.782(4) 0.772(3) 0.183(4) 0.04(3) Uiso 1 1 d D . . . .
O15 O 0.9814(4) 0.8371(3) 0.2127(3) 0.0409(16) Uani 1 1 d D . . . .
H15D H 0.997(6) 0.8070(19) 0.199(3) 0.01(2) Uiso 1 1 d D . . . .
H15E H 0.99(3) 0.859(4) 0.190(6) 0.5(3) Uiso 1 1 d D . . . .
O16 O 0.9103(4) 0.8382(3) 0.0825(3) 0.0345(14) Uani 1 1 d D . . . .
H16D H 0.936(6) 0.862(3) 0.091(4) 0.04(3) Uiso 1 1 d D . . . .
H16E H 0.935(7) 0.811(2) 0.097(4) 0.06(4) Uiso 1 1 d D . . . .
O18 O 0.9152(6) 0.7756(4) 0.3005(4) 0.0671(17) Uani 1 1 d . U . . .
O19 O 0.7822(4) 0.9316(2) 0.0465(2) 0.0310(13) Uani 1 1 d . . . . .
O20 O 0.7615(5) 0.7839(3) 0.0544(3) 0.0389(15) Uani 1 1 d . . . . .
O21 O 0.3985(4) 0.3933(2) 0.4399(2) 0.0225(11) Uani 1 1 d . . . . .
O22 O 0.5652(4) 0.3702(2) 0.4510(2) 0.0282(13) Uani 1 1 d . . . . .
O23 O 0.3641(3) 0.4556(2) 0.34084(19) 0.0184(11) Uani 1 1 d . . . . .
O24 O 0.2798(4) 0.5733(2) 0.3053(2) 0.0215(11) Uani 1 1 d . . . . .
O25 O 0.3967(4) 0.6310(2) 0.2737(2) 0.0209(11) Uani 1 1 d . . . . .
O26 O 0.2624(4) 0.4915(2) 0.2320(2) 0.0216(11) Uani 1 1 d . . . . .
O27 O 0.2061(4) 0.4345(2) 0.1490(2) 0.0216(11) Uani 1 1 d . . . . .
O28 O 0.3105(4) 0.4305(2) 0.0671(2) 0.0274(12) Uani 1 1 d . . . . .
O29 O 0.2969(4) 0.3660(2) 0.2337(2) 0.0204(11) Uani 1 1 d . . . . .
O30 O 0.2845(4) 0.2575(2) 0.2937(2) 0.0229(11) Uani 1 1 d . . . . .
O31 O 0.4123(4) 0.1783(2) 0.2634(2) 0.0278(13) Uani 1 1 d . . . . .
O32 O 0.3471(4) 0.3338(2) 0.3577(2) 0.0212(11) Uani 1 1 d . . . . .
O33 O 0.1780(4) 0.4868(2) 0.3276(2) 0.0210(11) Uani 1 1 d D . . . .
H33A H 0.210(7) 0.508(4) 0.317(6) 0.12(7) Uiso 1 1 d D . . . .
H33B H 0.140(6) 0.507(4) 0.345(4) 0.07(4) Uiso 1 1 d D . . . .
O34 O 0.1784(4) 0.3643(2) 0.3254(2) 0.0210(11) Uani 1 1 d D . . . .
H34A H 0.2071(19) 0.3333(11) 0.3190(5) 0.09(5) Uiso 1 1 d D . . . .
H34B H 0.1323(17) 0.3572(13) 0.3381(5) 0.04(3) Uiso 1 1 d D . . . .
O35 O 0.0910(4) 0.4345(3) 0.4192(2) 0.0274(13) Uani 1 1 d D . . . .
H35A H 0.058(4) 0.4647(15) 0.417(3) 0.01(2) Uiso 1 1 d D . . . .
H35B H 0.058(4) 0.413(2) 0.417(4) 0.02(2) Uiso 1 1 d D . . . .
O36 O 0.0098(4) 0.4425(3) 0.2958(3) 0.0346(14) Uani 1 1 d D . . . .
H36A H -0.010(7) 0.472(2) 0.309(3) 0.04(3) Uiso 1 1 d D . . . .
H36B H -0.003(10) 0.420(3) 0.317(4) 0.11(6) Uiso 1 1 d D . . . .
O37 O 0.2379(4) 0.4954(2) 0.4451(2) 0.0287(13) Uani 1 1 d . . . . .
O38 O 0.2245(4) 0.3479(2) 0.4602(2) 0.0298(13) Uani 1 1 d . . . . .
O39 O 0.0580(4) 0.5125(3) 0.2127(2) 0.0336(14) Uani 1 1 d . . . . .
O40 O 0.0967(5) 0.3609(3) 0.2130(3) 0.0433(16) Uani 1 1 d . U . . .
N2 N 1.0413(8) 0.7103(5) 0.3020(5) 0.0804(17) Uani 1 1 d . U . . .
N3 N 0.8182(5) 0.9997(3) -0.0115(3) 0.0374(18) Uani 1 1 d . . . . .
N4 N 0.8030(8) 0.7532(6) -0.0285(5) 0.086(4) Uani 1 1 d . . . . .
N5 N 0.2431(7) 0.5801(4) 0.4810(3) 0.049(2) Uani 1 1 d . . . . .
N6 N 0.1751(6) 0.3051(3) 0.5342(3) 0.042(2) Uani 1 1 d . . . . .
N7 N -0.0578(6) 0.5629(3) 0.1686(4) 0.045(2) Uani 1 1 d . . . . .
N8 N -0.0107(8) 0.3345(5) 0.1737(5) 0.075(2) Uani 1 1 d . U . . .
C1 C 0.6494(5) 0.9631(3) 0.2990(3) 0.0199(15) Uani 1 1 d . . . . .
C2 C 0.6313(6) 0.9474(3) 0.3534(3) 0.0240(17) Uani 1 1 d . . . . .
C3 C 0.5861(5) 0.9875(3) 0.3908(3) 0.0229(16) Uani 1 1 d . . . . .
H3A H 0.576366 0.974563 0.426770 0.028 Uiso 1 1 calc R U . . .
C4 C 0.5544(7) 1.0465(4) 0.3773(3) 0.0358(19) Uani 1 1 d D U . . .
C5 C 0.5682(6) 1.0630(3) 0.3238(3) 0.0275(18) Uani 1 1 d . . . . .
H5A H 0.545657 1.102592 0.312936 0.033 Uiso 1 1 calc R U . . .
C6 C 0.6141(5) 1.0230(3) 0.2859(3) 0.0224(16) Uani 1 1 d . . . . .
C7 C 0.5064(7) 1.0912(4) 0.4195(3) 0.053(2) Uani 1 1 d D U . . .
C8 C 0.4847(19) 1.1534(5) 0.3979(7) 0.052(4) Uani 0.5 1 d D U P A 1
H8A H 0.454313 1.179770 0.426646 0.078 Uiso 0.5 1 calc R U P A 1
H8B H 0.542316 1.165641 0.384160 0.078 Uiso 0.5 1 calc R U P A 1
H8C H 0.443505 1.155429 0.368906 0.078 Uiso 0.5 1 calc R U P A 1
C9 C 0.5687(15) 1.0875(9) 0.4660(6) 0.056(4) Uani 0.5 1 d D U P A 1
H9A H 0.582271 1.046855 0.479691 0.085 Uiso 0.5 1 calc R U P A 1
H9B H 0.626652 1.099922 0.453476 0.085 Uiso 0.5 1 calc R U P A 1
H9C H 0.536845 1.113464 0.494717 0.085 Uiso 0.5 1 calc R U P A 1
C10 C 0.4193(11) 1.0711(8) 0.4445(8) 0.056(4) Uani 0.5 1 d D U P A 1
H10A H 0.435844 1.030497 0.458075 0.083 Uiso 0.5 1 calc R U P A 1
H10B H 0.391645 1.096993 0.474112 0.083 Uiso 0.5 1 calc R U P A 1
H10C H 0.374563 1.072825 0.417388 0.083 Uiso 0.5 1 calc R U P A 1
C8' C 0.510(2) 1.0696(9) 0.4765(4) 0.065(5) Uani 0.5 1 d D U P A 2
H8'A H 0.477269 1.101135 0.500274 0.098 Uiso 0.5 1 calc R U P A 2
H8'B H 0.479184 1.035517 0.481222 0.098 Uiso 0.5 1 calc R U P A 2
H8'C H 0.574141 1.058139 0.485208 0.098 Uiso 0.5 1 calc R U P A 2
C9' C 0.4148(12) 1.1256(10) 0.4004(9) 0.070(5) Uani 0.5 1 d D U P A 2
H9'A H 0.423821 1.136557 0.362568 0.106 Uiso 0.5 1 calc R U P A 2
H9'B H 0.367723 1.100896 0.404911 0.106 Uiso 0.5 1 calc R U P A 2
H9'C H 0.394471 1.161251 0.421664 0.106 Uiso 0.5 1 calc R U P A 2
C10' C 0.5520(18) 1.1456(7) 0.4148(9) 0.066(4) Uani 0.5 1 d D U P A 2
H11K H 0.551212 1.160944 0.377909 0.100 Uiso 0.5 1 calc R U P A 2
H11L H 0.517674 1.176022 0.439082 0.100 Uiso 0.5 1 calc R U P A 2
H11M H 0.616167 1.134628 0.424436 0.100 Uiso 0.5 1 calc R U P A 2
C11 C 0.5686(5) 0.9700(3) 0.1539(3) 0.0175(15) Uani 1 1 d . . . . .
C12 C 0.5440(5) 1.0220(3) 0.1865(3) 0.0216(16) Uani 1 1 d . . . . .
C13 C 0.4535(6) 1.0523(3) 0.1940(3) 0.0249(17) Uani 1 1 d . . . . .
H13 H 0.441039 1.086397 0.215570 0.030 Uiso 1 1 calc R U . . .
C14 C 0.3802(6) 1.0352(4) 0.1716(4) 0.0312(19) Uani 1 1 d . . . . .
C15 C 0.4021(6) 0.9870(3) 0.1382(3) 0.0286(18) Uani 1 1 d . . . . .
H15 H 0.353967 0.974931 0.121094 0.034 Uiso 1 1 calc R U . . .
C16 C 0.4921(5) 0.9557(3) 0.1290(3) 0.0215(16) Uani 1 1 d . . . . .
C17 C 0.2798(6) 1.0700(4) 0.1828(4) 0.039(2) Uani 1 1 d . . . . .
C18 C 0.2542(8) 1.0675(6) 0.2442(5) 0.065(4) Uani 1 1 d . . . . .
H18A H 0.257644 1.026419 0.255999 0.098 Uiso 1 1 calc R U . . .
H18B H 0.297674 1.084988 0.263070 0.098 Uiso 1 1 calc R U . . .
H18C H 0.191121 1.089635 0.252306 0.098 Uiso 1 1 calc R U . . .
C19 C 0.2736(7) 1.1337(5) 0.1667(5) 0.060(3) Uani 1 1 d . . . . .
H19A H 0.319020 1.150113 0.184762 0.090 Uiso 1 1 calc R U . . .
H19B H 0.286447 1.136767 0.127818 0.090 Uiso 1 1 calc R U . . .
H19C H 0.211182 1.155645 0.176881 0.090 Uiso 1 1 calc R U . . .
C20 C 0.2106(7) 1.0421(5) 0.1559(5) 0.062(3) Uani 1 1 d . . . . .
H20A H 0.216590 1.000745 0.167323 0.094 Uiso 1 1 calc R U . . .
H20B H 0.147604 1.063259 0.165989 0.094 Uiso 1 1 calc R U . . .
H20C H 0.222869 1.044381 0.116926 0.094 Uiso 1 1 calc R U . . .
C21 C 0.5595(5) 0.8035(3) 0.1537(3) 0.0194(15) Uani 1 1 d . . . . .
C22 C 0.4898(6) 0.8337(3) 0.1209(3) 0.0228(16) Uani 1 1 d . . . . .
C23 C 0.4057(6) 0.8167(4) 0.1188(3) 0.0276(18) Uani 1 1 d . . . . .
H23A H 0.361210 0.839568 0.097449 0.033 Uiso 1 1 calc R U . . .
C24 C 0.3830(6) 0.7685(4) 0.1461(3) 0.0293(18) Uani 1 1 d . . . . .
C25 C 0.4503(5) 0.7375(3) 0.1784(3) 0.0239(17) Uani 1 1 d . . . . .
H25A H 0.437117 0.704503 0.198896 0.029 Uiso 1 1 calc R U . . .
C26 C 0.5354(5) 0.7538(3) 0.1813(3) 0.0207(16) Uani 1 1 d . . . . .
C27 C 0.2870(6) 0.7510(4) 0.1446(4) 0.038(2) Uani 1 1 d . . . . .
C28 C 0.2394(8) 0.7533(6) 0.2022(5) 0.067(4) Uani 1 1 d . . . . .
H28A H 0.229760 0.793608 0.215410 0.101 Uiso 1 1 calc R U . . .
H28B H 0.179558 0.741060 0.201834 0.101 Uiso 1 1 calc R U . . .
H28C H 0.278913 0.726666 0.225695 0.101 Uiso 1 1 calc R U . . .
C29 C 0.2238(8) 0.7930(6) 0.1097(5) 0.067(4) Uani 1 1 d . . . . .
H29A H 0.216941 0.833286 0.122574 0.101 Uiso 1 1 calc R U . . .
H29B H 0.250840 0.791012 0.072603 0.101 Uiso 1 1 calc R U . . .
H29C H 0.162958 0.781797 0.111327 0.101 Uiso 1 1 calc R U . . .
C30 C 0.2998(9) 0.6892(5) 0.1268(7) 0.076(4) Uani 1 1 d . . . . .
H30A H 0.340725 0.663422 0.150170 0.114 Uiso 1 1 calc R U . . .
H30B H 0.239556 0.677082 0.128590 0.114 Uiso 1 1 calc R U . . .
H30C H 0.327439 0.686297 0.089866 0.114 Uiso 1 1 calc R U . . .
C31 C 0.6451(5) 0.7946(3) 0.2998(3) 0.0213(16) Uani 1 1 d . . . . .
C32 C 0.5888(5) 0.7542(3) 0.2853(3) 0.0206(16) Uani 1 1 d . . . . .
C33 C 0.5098(6) 0.7465(4) 0.3170(3) 0.0274(18) Uani 1 1 d . . . . .
H33 H 0.475127 0.718838 0.306455 0.033 Uiso 1 1 calc R U . . .
C34 C 0.4800(5) 0.7783(3) 0.3641(3) 0.0284(17) Uani 1 1 d D U . . .
C35 C 0.5344(6) 0.8161(4) 0.3786(3) 0.0277(18) Uani 1 1 d . . . . .
H35 H 0.517288 0.836922 0.411089 0.033 Uiso 1 1 calc R U . . .
C36 C 0.6135(5) 0.8256(3) 0.3480(3) 0.0235(16) Uani 1 1 d . . . . .
C37 C 0.3948(6) 0.7667(3) 0.3996(3) 0.0405(19) Uani 1 1 d D U . . .
C38 C 0.3356(12) 0.7332(10) 0.3704(7) 0.046(4) Uani 0.5 1 d D U P B 1
H38A H 0.321427 0.753009 0.336127 0.070 Uiso 0.5 1 calc R U P B 1
H38B H 0.369371 0.692912 0.364031 0.070 Uiso 0.5 1 calc R U P B 1
H38C H 0.277885 0.732174 0.392333 0.070 Uiso 0.5 1 calc R U P B 1
C39 C 0.3310(12) 0.8266(6) 0.4122(9) 0.055(4) Uani 0.5 1 d D U P B 1
H39A H 0.364524 0.851184 0.431215 0.083 Uiso 0.5 1 calc R U P B 1
H39B H 0.311805 0.846517 0.378664 0.083 Uiso 0.5 1 calc R U P B 1
H39C H 0.276165 0.820289 0.434590 0.083 Uiso 0.5 1 calc R U P B 1
C40 C 0.4225(13) 0.7411(11) 0.4537(5) 0.054(4) Uani 0.5 1 d D U P B 1
H40A H 0.460421 0.765583 0.469327 0.081 Uiso 0.5 1 calc R U P B 1
H40B H 0.366781 0.740192 0.477546 0.081 Uiso 0.5 1 calc R U P B 1
H40C H 0.458266 0.700930 0.449244 0.081 Uiso 0.5 1 calc R U P B 1
C38' C 0.3781(14) 0.8022(10) 0.4502(6) 0.052(4) Uani 0.5 1 d D U P B 2
H38D H 0.436112 0.797943 0.467652 0.078 Uiso 0.5 1 calc R U P B 2
H38E H 0.355888 0.843780 0.441254 0.078 Uiso 0.5 1 calc R U P B 2
H38F H 0.331588 0.787813 0.474411 0.078 Uiso 0.5 1 calc R U P B 2
C39' C 0.4186(14) 0.7031(5) 0.4212(9) 0.057(4) Uani 0.5 1 d D U P B 2
H39D H 0.430987 0.675747 0.391261 0.086 Uiso 0.5 1 calc R U P B 2
H39E H 0.473659 0.698533 0.441506 0.086 Uiso 0.5 1 calc R U P B 2
H39F H 0.366389 0.694444 0.444726 0.086 Uiso 0.5 1 calc DR U P B 2
C40' C 0.3140(9) 0.7665(11) 0.3654(7) 0.049(4) Uani 0.5 1 d D U P B 2
H40D H 0.335488 0.741725 0.334109 0.073 Uiso 0.5 1 calc R U P B 2
H40E H 0.265219 0.750885 0.386576 0.073 Uiso 0.5 1 calc R U P B 2
H40F H 0.289518 0.806852 0.353420 0.073 Uiso 0.5 1 calc R U P B 2
C41 C 0.4354(5) 0.4776(3) 0.3482(3) 0.0169(15) Uani 1 1 d . . . . .
C42 C 0.5052(6) 0.4510(3) 0.3810(3) 0.0215(16) Uani 1 1 d . . . . .
C43 C 0.5825(5) 0.4739(4) 0.3894(3) 0.0246(17) Uani 1 1 d . . . . .
H43A H 0.626013 0.453389 0.412711 0.030 Uiso 1 1 calc R U . . .
C44 C 0.5985(6) 0.5266(4) 0.3646(3) 0.0314(15) Uani 1 1 d D U . . .
C45 C 0.5317(5) 0.5540(3) 0.3311(3) 0.0223(16) Uani 1 1 d . . . . .
H45A H 0.539811 0.589630 0.313181 0.027 Uiso 1 1 calc R U . . .
C46 C 0.4532(5) 0.5311(3) 0.3227(3) 0.0198(15) Uani 1 1 d . . . . .
C47 C 0.6821(5) 0.5516(3) 0.3753(3) 0.0359(14) Uani 1 1 d D U . . .
C48 C 0.7392(10) 0.5222(7) 0.4186(6) 0.046(2) Uani 0.5 1 d D U P C 1
H48A H 0.791250 0.542122 0.421933 0.069 Uiso 0.5 1 calc R U P C 1
H48B H 0.700958 0.524409 0.452568 0.069 Uiso 0.5 1 calc R U P C 1
H48C H 0.762908 0.480824 0.409644 0.069 Uiso 0.5 1 calc R U P C 1
C49 C 0.6433(11) 0.6158(5) 0.3960(7) 0.048(2) Uani 0.5 1 d D U P C 1
H49A H 0.604611 0.638160 0.369496 0.071 Uiso 0.5 1 calc R U P C 1
H49B H 0.606102 0.613924 0.429986 0.071 Uiso 0.5 1 calc R U P C 1
H49C H 0.695032 0.635323 0.401367 0.071 Uiso 0.5 1 calc R U P C 1
C50 C 0.7395(10) 0.5623(8) 0.3244(5) 0.046(2) Uani 0.5 1 d D U P C 1
H50A H 0.698594 0.581610 0.297548 0.068 Uiso 0.5 1 calc R U P C 1
H50B H 0.782713 0.587699 0.332055 0.068 Uiso 0.5 1 calc R U P C 1
H50C H 0.774441 0.524616 0.310708 0.068 Uiso 0.5 1 calc R U P C 1
C48' C 0.6943(10) 0.6044(5) 0.3412(5) 0.032(2) Uani 0.5 1 d D U P C 2
H48D H 0.749746 0.618123 0.350382 0.047 Uiso 0.5 1 calc R U P C 2
H48E H 0.701251 0.593629 0.303345 0.047 Uiso 0.5 1 calc R U P C 2
H48F H 0.639948 0.635919 0.347469 0.047 Uiso 0.5 1 calc R U P C 2
C49' C 0.7693(7) 0.5030(5) 0.3625(6) 0.033(2) Uani 0.5 1 d D U P C 2
H49D H 0.764091 0.467588 0.384039 0.050 Uiso 0.5 1 calc R U P C 2
H49E H 0.774044 0.493580 0.324387 0.050 Uiso 0.5 1 calc R U P C 2
H49F H 0.824678 0.517313 0.370895 0.050 Uiso 0.5 1 calc R U P C 2
C50' C 0.6810(10) 0.5643(6) 0.4343(4) 0.032(2) Uani 0.5 1 d D U P C 2
H50D H 0.672969 0.529055 0.455466 0.049 Uiso 0.5 1 calc R U P C 2
H50E H 0.739735 0.575152 0.441518 0.049 Uiso 0.5 1 calc R U P C 2
H50F H 0.629761 0.596828 0.444046 0.049 Uiso 0.5 1 calc R U P C 2
C51 C 0.3333(5) 0.5012(3) 0.2023(3) 0.0180(15) Uani 1 1 d . . . . .
C52 C 0.3911(5) 0.5396(3) 0.2181(3) 0.0194(15) Uani 1 1 d . . . . .
C53 C 0.4634(5) 0.5534(3) 0.1851(3) 0.0219(16) Uani 1 1 d . . . . .
H53A H 0.497976 0.580371 0.197225 0.026 Uiso 1 1 calc R U . . .
C54 C 0.4875(5) 0.5292(3) 0.1344(3) 0.0234(17) Uani 1 1 d . . . . .
C55 C 0.4331(5) 0.4908(3) 0.1179(3) 0.0224(16) Uani 1 1 d . . . . .
H55A H 0.446451 0.474203 0.083304 0.027 Uiso 1 1 calc R U . . .
C56 C 0.3598(5) 0.4761(3) 0.1509(3) 0.0189(15) Uani 1 1 d . . . . .
C57 C 0.5632(6) 0.5482(4) 0.0959(3) 0.0300(19) Uani 1 1 d . . . . .
C58 C 0.6437(7) 0.5589(5) 0.1263(4) 0.051(3) Uani 1 1 d . . . . .
H58A H 0.620735 0.588888 0.153476 0.076 Uiso 1 1 calc R U . . .
H58B H 0.672101 0.522090 0.143820 0.076 Uiso 1 1 calc R U . . .
H58C H 0.689872 0.572490 0.101283 0.076 Uiso 1 1 calc R U . . .
C59 C 0.5221(9) 0.6050(6) 0.0666(6) 0.078(4) Uani 1 1 d . . . . .
H59A H 0.496398 0.635611 0.092810 0.117 Uiso 1 1 calc R U . . .
H59B H 0.570630 0.618104 0.042997 0.117 Uiso 1 1 calc R U . . .
H59C H 0.472805 0.597740 0.045270 0.117 Uiso 1 1 calc R U . . .
C60 C 0.6025(8) 0.5016(6) 0.0545(4) 0.060(3) Uani 1 1 d . . . . .
H60A H 0.552489 0.493599 0.034153 0.089 Uiso 1 1 calc R U . . .
H60B H 0.649059 0.515685 0.030120 0.089 Uiso 1 1 calc R U . . .
H60C H 0.631288 0.465285 0.072657 0.089 Uiso 1 1 calc R U . . .
C61 C 0.3427(5) 0.3330(3) 0.1965(3) 0.0184(15) Uani 1 1 d . . . . .
C62 C 0.3572(5) 0.3534(3) 0.1424(3) 0.0206(16) Uani 1 1 d . . . . .
C63 C 0.4109(6) 0.3187(4) 0.1031(3) 0.0287(18) Uani 1 1 d . . . . .
H63A H 0.418638 0.335069 0.068159 0.034 Uiso 1 1 calc R U . . .
C64 C 0.4542(6) 0.2603(4) 0.1129(3) 0.0287(18) Uani 1 1 d . . . . .
C65 C 0.4405(6) 0.2399(4) 0.1653(3) 0.0282(18) Uani 1 1 d . . . . .
H65A H 0.469632 0.200752 0.173955 0.034 Uiso 1 1 calc R U . . .
C66 C 0.3870(6) 0.2733(3) 0.2058(3) 0.0230(16) Uani 1 1 d . . . . .
C67 C 0.5103(7) 0.2204(4) 0.0699(4) 0.040(2) Uani 1 1 d . . . . .
C68 C 0.6075(7) 0.1968(5) 0.0886(4) 0.047(3) Uani 1 1 d . . . . .
H68A H 0.602100 0.176242 0.123150 0.071 Uiso 1 1 calc R U . . .
H68B H 0.643175 0.169290 0.062112 0.071 Uiso 1 1 calc R U . . .
H68C H 0.639287 0.229692 0.092384 0.071 Uiso 1 1 calc R U . . .
C69 C 0.5186(10) 0.2516(5) 0.0171(4) 0.075(4) Uani 1 1 d . . . . .
H69A H 0.555097 0.224364 -0.009186 0.113 Uiso 1 1 calc R U . . .
H69B H 0.456707 0.266103 0.004929 0.113 Uiso 1 1 calc R U . . .
H69C H 0.549387 0.284993 0.021071 0.113 Uiso 1 1 calc R U . . .
C70 C 0.4643(9) 0.1661(5) 0.0647(4) 0.057(3) Uani 1 1 d . . . . .
H70A H 0.459565 0.146288 0.099609 0.086 Uiso 1 1 calc R U . . .
H70B H 0.402288 0.179112 0.052205 0.086 Uiso 1 1 calc R U . . .
H70C H 0.502093 0.138723 0.038874 0.086 Uiso 1 1 calc R U . . .
C71 C 0.4323(5) 0.3125(3) 0.3445(3) 0.0185(15) Uani 1 1 d . . . . .
C72 C 0.4595(6) 0.2675(3) 0.3049(3) 0.0227(16) Uani 1 1 d . . . . .
C73 C 0.5505(6) 0.2434(3) 0.2910(3) 0.0266(18) Uani 1 1 d . . . . .
H73A H 0.563929 0.213184 0.265126 0.032 Uiso 1 1 calc R U . . .
C74 C 0.6250(6) 0.2613(3) 0.3132(3) 0.0279(18) Uani 1 1 d . . . . .
C75 C 0.6005(6) 0.3049(3) 0.3518(3) 0.0269(18) Uani 1 1 d . . . . .
H75A H 0.648411 0.318046 0.368286 0.032 Uiso 1 1 calc R U . . .
C76 C 0.5089(5) 0.3301(3) 0.3672(3) 0.0220(16) Uani 1 1 d . . . . .
C77 C 0.7256(7) 0.2333(4) 0.2957(4) 0.042(2) Uani 1 1 d . . . . .
C78 C 0.7926(7) 0.2688(5) 0.3148(6) 0.067(4) Uani 1 1 d . . . . .
H78A H 0.779409 0.308750 0.299398 0.101 Uiso 1 1 calc R U . . .
H78B H 0.785480 0.270764 0.353904 0.101 Uiso 1 1 calc R U . . .
H78C H 0.856195 0.249860 0.303281 0.101 Uiso 1 1 calc R U . . .
C79 C 0.7394(8) 0.2282(5) 0.2351(5) 0.057(3) Uani 1 1 d . . . . .
H79A H 0.696115 0.205269 0.222700 0.086 Uiso 1 1 calc R U . . .
H79B H 0.727740 0.267706 0.218628 0.086 Uiso 1 1 calc R U . . .
H79C H 0.803055 0.208484 0.224811 0.086 Uiso 1 1 calc R U . . .
C80 C 0.7471(8) 0.1714(5) 0.3199(6) 0.064(3) Uani 1 1 d . . . . .
H80A H 0.704192 0.148063 0.307776 0.096 Uiso 1 1 calc R U . . .
H80B H 0.810810 0.152781 0.308366 0.096 Uiso 1 1 calc R U . . .
H80C H 0.740095 0.173685 0.358989 0.096 Uiso 1 1 calc R U . . .
O17 O 0.9000(5) 0.9247(3) 0.2912(3) 0.0551(17) Uani 0.553(13) 1 d D U P D 1
N1 N 1.0094(10) 0.9765(7) 0.3068(8) 0.071(3) Uani 0.553(13) 1 d D U P D 1
C81 C 0.8450(14) 1.0141(10) 0.3407(11) 0.070(5) Uani 0.553(13) 1 d D U P D 1
H81A H 0.875522 1.040968 0.358993 0.105 Uiso 0.553(13) 1 calc R U P D 1
H81B H 0.809756 1.035715 0.312398 0.105 Uiso 0.553(13) 1 calc R U P D 1
H81C H 0.802835 0.997729 0.366523 0.105 Uiso 0.553(13) 1 calc R U P D 1
C82 C 0.9176(11) 0.9643(8) 0.3162(10) 0.064(3) Uani 0.553(13) 1 d D U P D 1
C83 C 1.0834(17) 0.9339(12) 0.2810(12) 0.080(6) Uani 0.553(13) 1 d D U P D 1
H83A H 1.140665 0.949642 0.277929 0.120 Uiso 0.553(13) 1 calc R U P D 1
H83B H 1.092614 0.897316 0.302361 0.120 Uiso 0.553(13) 1 calc R U P D 1
H83C H 1.067169 0.925806 0.245193 0.120 Uiso 0.553(13) 1 calc R U P D 1
C84 C 1.0379(18) 1.0256(11) 0.3306(12) 0.085(5) Uani 0.553(13) 1 d D U P D 1
H84A H 1.102783 1.025864 0.318954 0.127 Uiso 0.553(13) 1 calc R U P D 1
H84B H 0.999042 1.062585 0.319257 0.127 Uiso 0.553(13) 1 calc R U P D 1
H84C H 1.031005 1.021760 0.369677 0.127 Uiso 0.553(13) 1 calc R U P D 1
O17' O 0.9000(5) 0.9247(3) 0.2912(3) 0.0551(17) Uani 0.447(13) 1 d D U P D 2
N1' N 0.9325(14) 0.9980(10) 0.3353(9) 0.070(3) Uani 0.447(13) 1 d D U P D 2
C81' C 1.0520(16) 0.9444(17) 0.2664(13) 0.071(5) Uani 0.447(13) 1 d D U P D 2
H81D H 1.087374 0.972368 0.278847 0.107 Uiso 0.447(13) 1 calc R U P D 2
H81E H 1.085647 0.904065 0.272047 0.107 Uiso 0.447(13) 1 calc R U P D 2
H81F H 1.043526 0.951335 0.228224 0.107 Uiso 0.447(13) 1 calc R U P D 2
C82' C 0.9578(15) 0.9527(11) 0.2977(11) 0.064(3) Uani 0.447(13) 1 d D U P D 2
C83' C 0.8468(19) 1.0018(16) 0.3682(14) 0.079(6) Uani 0.447(13) 1 d D U P D 2
H83D H 0.838879 1.035313 0.392164 0.119 Uiso 0.447(13) 1 calc R U P D 2
H83E H 0.795032 1.007213 0.345237 0.119 Uiso 0.447(13) 1 calc R U P D 2
H83F H 0.848315 0.965375 0.389420 0.119 Uiso 0.447(13) 1 calc R U P D 2
C84' C 0.996(2) 1.0326(15) 0.3548(15) 0.088(6) Uani 0.447(13) 1 d D U P D 2
H84D H 0.961368 1.061288 0.380674 0.131 Uiso 0.447(13) 1 calc R U P D 2
H84E H 1.045233 1.006270 0.372167 0.131 Uiso 0.447(13) 1 calc R U P D 2
H84F H 1.022223 1.053323 0.324634 0.131 Uiso 0.447(13) 1 calc R U P D 2
C85 C 0.9164(9) 0.6744(5) 0.2721(5) 0.074(2) Uani 1 1 d D U . . .
H85A H 0.851298 0.690310 0.266470 0.111 Uiso 1 1 calc R U . . .
H85B H 0.949289 0.659847 0.238189 0.111 Uiso 1 1 calc R U . . .
H85C H 0.920090 0.641904 0.298409 0.111 Uiso 1 1 calc R U . . .
C86 C 0.9607(9) 0.7228(5) 0.2929(5) 0.0741(16) Uani 1 1 d D U . . .
C87 C 1.0852(10) 0.7566(6) 0.3224(7) 0.086(2) Uani 1 1 d . U . . .
H87A H 1.150186 0.740145 0.327826 0.129 Uiso 1 1 calc R U . . .
H87B H 1.081847 0.789254 0.296313 0.129 Uiso 1 1 calc R U . . .
H87C H 1.052668 0.770958 0.356435 0.129 Uiso 1 1 calc R U . . .
C88 C 1.0956(10) 0.6491(6) 0.2835(7) 0.087(2) Uani 1 1 d . U . . .
H88A H 1.159752 0.644020 0.293018 0.131 Uiso 1 1 calc R U . . .
H88B H 1.066516 0.618182 0.301217 0.131 Uiso 1 1 calc R U . . .
H88C H 1.094743 0.646319 0.244625 0.131 Uiso 1 1 calc R U . . .
C89 C 0.6743(7) 1.0228(4) 0.0455(4) 0.039(2) Uani 1 1 d . . . . .
H89A H 0.668790 1.060236 0.025580 0.059 Uiso 1 1 calc R U . . .
H89B H 0.621154 1.004653 0.040029 0.059 Uiso 1 1 calc R U . . .
H89C H 0.675794 1.029915 0.083752 0.059 Uiso 1 1 calc R U . . .
C90 C 0.7608(6) 0.9827(4) 0.0263(4) 0.0320(19) Uani 1 1 d . . . . .
C91 C 0.7992(7) 1.0573(4) -0.0395(4) 0.044(2) Uani 1 1 d . . . . .
H91A H 0.851008 1.060497 -0.065767 0.066 Uiso 1 1 calc R U . . .
H91B H 0.742294 1.060691 -0.057978 0.066 Uiso 1 1 calc R U . . .
H91C H 0.791567 1.088961 -0.013531 0.066 Uiso 1 1 calc R U . . .
C92 C 0.9062(6) 0.9595(4) -0.0261(4) 0.035(2) Uani 1 1 d . . . . .
H92A H 0.941515 0.977776 -0.054368 0.053 Uiso 1 1 calc R U . . .
H92B H 0.942238 0.951286 0.005380 0.053 Uiso 1 1 calc R U . . .
H92C H 0.893528 0.922531 -0.039016 0.053 Uiso 1 1 calc R U . . .
C93 C 0.7479(9) 0.6848(5) 0.0343(7) 0.079(5) Uani 1 1 d . . . . .
H93A H 0.760856 0.660529 0.002254 0.119 Uiso 1 1 calc R U . . .
H93B H 0.785578 0.665673 0.062699 0.119 Uiso 1 1 calc R U . . .
H93C H 0.682137 0.689417 0.046468 0.119 Uiso 1 1 calc R U . . .
C94 C 0.7712(8) 0.7448(5) 0.0213(5) 0.055(3) Uani 1 1 d . . . . .
C95 C 0.8253(10) 0.8150(6) -0.0393(5) 0.074(4) Uani 1 1 d . . . . .
H95A H 0.848492 0.818352 -0.076788 0.111 Uiso 1 1 calc R U . . .
H95B H 0.769048 0.844802 -0.031996 0.111 Uiso 1 1 calc R U . . .
H95C H 0.872595 0.821094 -0.015927 0.111 Uiso 1 1 calc R U . . .
C96 C 0.8132(10) 0.7132(8) -0.0732(6) 0.098(6) Uani 1 1 d . . . . .
H96A H 0.838644 0.731450 -0.105297 0.147 Uiso 1 1 calc R U . . .
H96B H 0.855201 0.676381 -0.064618 0.147 Uiso 1 1 calc R U . . .
H96C H 0.752524 0.704712 -0.079640 0.147 Uiso 1 1 calc R U . . .
C97 C 0.1088(6) 0.5391(5) 0.5062(4) 0.042(2) Uani 1 1 d . . . . .
H97A H 0.092447 0.574759 0.527679 0.062 Uiso 1 1 calc R U . . .
H97B H 0.061690 0.539196 0.480736 0.062 Uiso 1 1 calc R U . . .
H97C H 0.111721 0.504267 0.529743 0.062 Uiso 1 1 calc R U . . .
C98 C 0.2026(8) 0.5375(5) 0.4756(4) 0.050(3) Uani 1 1 d . . . . .
C99 C 0.3381(8) 0.5742(5) 0.4509(4) 0.062(4) Uani 1 1 d . . . . .
H99A H 0.364285 0.608944 0.457242 0.093 Uiso 1 1 calc DR U . . .
H99B H 0.378956 0.538778 0.463587 0.093 Uiso 1 1 calc R U . . .
H99C H 0.332122 0.571098 0.412486 0.093 Uiso 1 1 calc R U . . .
C100 C 0.2070(8) 0.6342(4) 0.5105(4) 0.048(3) Uani 1 1 d . . . . .
H10D H 0.253366 0.659390 0.507852 0.072 Uiso 1 1 calc R U . . .
H10E H 0.150374 0.655041 0.495295 0.072 Uiso 1 1 calc R U . . .
H10F H 0.192914 0.624325 0.548202 0.072 Uiso 1 1 calc R U . . .
C101 C 0.3388(7) 0.2780(5) 0.5030(6) 0.064(4) Uani 1 1 d . . . . .
H10G H 0.339921 0.252369 0.534971 0.096 Uiso 1 1 calc R U . . .
H10H H 0.358631 0.253875 0.471199 0.096 Uiso 1 1 calc R U . . .
H10I H 0.381007 0.305410 0.506076 0.096 Uiso 1 1 calc R U . . .
C102 C 0.2409(7) 0.3126(4) 0.4982(4) 0.036(2) Uani 1 1 d . . . . .
C103 C 0.0799(7) 0.3351(5) 0.5275(4) 0.049(3) Uani 1 1 d . . . . .
H10J H 0.039162 0.324906 0.557636 0.074 Uiso 1 1 calc R U . . .
H10K H 0.076881 0.377805 0.526237 0.074 Uiso 1 1 calc R U . . .
H10L H 0.059981 0.322725 0.493994 0.074 Uiso 1 1 calc R U . . .
C104 C 0.1874(11) 0.2679(6) 0.5829(5) 0.081(5) Uani 1 1 d . . . . .
H10M H 0.127281 0.269736 0.603180 0.122 Uiso 1 1 calc R U . . .
H10N H 0.213059 0.227068 0.572862 0.122 Uiso 1 1 calc R U . . .
H10O H 0.229838 0.282219 0.605050 0.122 Uiso 1 1 calc R U . . .
C105 C 0.1024(7) 0.5682(4) 0.1372(4) 0.048(3) Uani 1 1 d . . . . .
H10P H 0.070639 0.594211 0.110120 0.073 Uiso 1 1 calc R U . . .
H10Q H 0.138791 0.590192 0.157158 0.073 Uiso 1 1 calc R U . . .
H10R H 0.143744 0.534736 0.119713 0.073 Uiso 1 1 calc R U . . .
C106 C 0.0318(6) 0.5461(4) 0.1754(4) 0.036(2) Uani 1 1 d . . . . .
C107 C -0.1271(7) 0.5442(5) 0.2062(5) 0.059(3) Uani 1 1 d . . . . .
H10S H -0.189024 0.560742 0.194930 0.089 Uiso 1 1 calc R U . . .
H10T H -0.117813 0.501092 0.206845 0.089 Uiso 1 1 calc R U . . .
H10U H -0.121251 0.558134 0.241999 0.089 Uiso 1 1 calc R U . . .
C108 C -0.0954(9) 0.6011(5) 0.1243(5) 0.063(3) Uani 1 1 d . . . . .
H10V H -0.163207 0.607350 0.127889 0.095 Uiso 1 1 calc R U . . .
H10W H -0.075803 0.639081 0.125473 0.095 Uiso 1 1 calc R U . . .
H10X H -0.072285 0.582158 0.090146 0.095 Uiso 1 1 calc R U . . .
C109 C 0.0616(9) 0.2633(4) 0.2309(5) 0.063(3) Uani 1 1 d D U . . .
H10Y H 0.113528 0.258445 0.253732 0.095 Uiso 1 1 calc R U . . .
H10Z H 0.004652 0.260595 0.252967 0.095 Uiso 1 1 calc R U . . .
H11A H 0.073874 0.232264 0.204102 0.095 Uiso 1 1 calc R U . . .
C110 C 0.0506(8) 0.3234(4) 0.2028(5) 0.061(2) Uani 1 1 d D U . . .
C111 C -0.0224(8) 0.3965(5) 0.1450(5) 0.061(3) Uani 1 1 d . U . . .
H11B H -0.074261 0.401311 0.122149 0.092 Uiso 1 1 calc R U . . .
H11C H -0.034785 0.427431 0.171875 0.092 Uiso 1 1 calc R U . . .
H11D H 0.034554 0.399372 0.122951 0.092 Uiso 1 1 calc R U . . .
C112 C -0.0720(11) 0.2946(7) 0.1572(8) 0.100(5) Uani 1 1 d . U . . .
H11E H -0.116141 0.316026 0.132958 0.150 Uiso 1 1 calc R U . . .
H11F H -0.033979 0.260396 0.138869 0.150 Uiso 1 1 calc R U . . .
H11G H -0.105852 0.281250 0.189015 0.150 Uiso 1 1 calc R U . . .
N1S N -0.0951(7) 0.1254(4) 0.1096(4) 0.060(3) Uani 1 1 d D . . . .
O1S O 0.0123(8) 0.1588(5) 0.1515(6) 0.113(4) Uani 1 1 d D . . . .
C1S C -0.0602(10) 0.0837(6) 0.1962(5) 0.078(4) Uani 1 1 d D . . . .
H1SA H -0.021218 0.089766 0.224557 0.117 Uiso 1 1 calc R U . . .
H1SB H -0.125082 0.090154 0.210391 0.117 Uiso 1 1 calc R U . . .
H1SC H -0.041200 0.043331 0.183165 0.117 Uiso 1 1 calc R U . . .
C2S C -0.0496(9) 0.1254(5) 0.1519(6) 0.068(4) Uani 1 1 d D . . . .
C3S C -0.1566(10) 0.0861(6) 0.1042(6) 0.082(4) Uani 1 1 d D . . . .
H3SA H -0.183659 0.093247 0.069621 0.123 Uiso 1 1 calc R U . . .
H3SB H -0.122493 0.045380 0.106113 0.123 Uiso 1 1 calc R U . . .
H3SC H -0.206056 0.092565 0.133162 0.123 Uiso 1 1 calc R U . . .
C4S C -0.0876(9) 0.1668(6) 0.0644(6) 0.083(4) Uani 1 1 d D . . . .
H4SA H -0.127182 0.159507 0.036792 0.124 Uiso 1 1 calc R U . . .
H4SB H -0.107570 0.207296 0.076936 0.124 Uiso 1 1 calc R U . . .
H4SC H -0.023180 0.161065 0.049427 0.124 Uiso 1 1 calc R U . . .
N4S N 0.1382(15) 0.1682(9) 0.4123(8) 0.208(6) Uani 1 1 d D U . . .
O4S O 0.0920(17) 0.0807(9) 0.4273(9) 0.254(8) Uani 1 1 d D U . . .
C13S C 0.156(2) 0.1189(14) 0.5002(10) 0.244(10) Uani 1 1 d D U . . .
H13C H 0.182320 0.153215 0.507791 0.366 Uiso 1 1 calc R U . . .
H13D H 0.101124 0.117945 0.524840 0.366 Uiso 1 1 calc R U . . .
H13E H 0.201962 0.082851 0.504882 0.366 Uiso 1 1 calc R U . . .
C14S C 0.1289(13) 0.1231(10) 0.4444(10) 0.219(7) Uani 1 1 d D U . . .
C15S C 0.1801(19) 0.2129(11) 0.4284(10) 0.199(8) Uani 1 1 d D U . . .
H15A H 0.180800 0.242402 0.399601 0.298 Uiso 1 1 calc R U . . .
H15B H 0.145234 0.231459 0.460420 0.298 Uiso 1 1 calc R U . . .
H15C H 0.243728 0.196261 0.436710 0.298 Uiso 1 1 calc R U . . .
C16S C 0.1135(19) 0.1699(11) 0.3570(9) 0.202(8) Uani 1 1 d D U . . .
H16A H 0.125011 0.206493 0.339534 0.303 Uiso 1 1 calc R U . . .
H16B H 0.151165 0.136101 0.337923 0.303 Uiso 1 1 calc R U . . .
H16C H 0.047819 0.168093 0.356538 0.303 Uiso 1 1 calc R U . . .
N6S N 1.0856(18) 0.8647(11) 0.4743(9) 0.304(9) Uani 1 1 d D U . . .
O6S O 1.0474(19) 0.7792(11) 0.4596(9) 0.286(9) Uani 1 1 d D U . . .
C21S C 1.102(2) 0.7937(11) 0.5527(10) 0.279(11) Uani 1 1 d D U . . .
H21A H 1.166142 0.797934 0.555097 0.419 Uiso 1 1 calc DR U . . .
H21B H 1.095644 0.753282 0.562773 0.419 Uiso 1 1 calc R U . . .
H21C H 1.060969 0.821306 0.577094 0.419 Uiso 1 1 calc R U . . .
C22S C 1.0751(14) 0.8069(10) 0.4955(9) 0.298(9) Uani 1 1 d D U . . .
C23S C 1.120(3) 0.9062(11) 0.5090(12) 0.314(12) Uani 1 1 d D U . . .
H23B H 1.070582 0.939743 0.518074 0.470 Uiso 1 1 calc R U . . .
H23C H 1.172542 0.920272 0.489587 0.470 Uiso 1 1 calc R U . . .
H23D H 1.141080 0.885502 0.541878 0.470 Uiso 1 1 calc DR U . . .
C24S C 1.057(3) 0.8812(14) 0.4185(10) 0.309(12) Uani 1 1 d D U . . .
H24A H 1.053259 0.845480 0.399401 0.464 Uiso 1 1 calc R U . . .
H24B H 1.102522 0.901291 0.399189 0.464 Uiso 1 1 calc R U . . .
H24C H 0.996081 0.907488 0.420716 0.464 Uiso 1 1 calc R U . . .
N2S N -0.3650(6) 0.4015(4) 0.2095(4) 0.070(3) Uani 1 1 d D U . . .
O2S O -0.2473(5) 0.4035(4) 0.1488(4) 0.078(3) Uani 1 1 d D U . . .
C5S C -0.3801(10) 0.3516(5) 0.1322(7) 0.090(4) Uani 1 1 d D U . . .
H5SA H -0.436596 0.351105 0.155428 0.134 Uiso 1 1 calc R U . . .
H5SB H -0.396656 0.369173 0.097331 0.134 Uiso 1 1 calc R U . . .
H5SC H -0.345666 0.311215 0.127171 0.134 Uiso 1 1 calc R U . . .
C6S C -0.3206(7) 0.3876(6) 0.1576(4) 0.081(4) Uani 1 1 d D U . . .
C7S C -0.4575(6) 0.3930(4) 0.2306(4) 0.042(2) Uani 1 1 d D U . . .
H7SA H -0.469405 0.406654 0.267619 0.063 Uiso 1 1 calc R U . . .
H7SB H -0.504320 0.415513 0.208588 0.063 Uiso 1 1 calc R U . . .
H7SC H -0.460235 0.351041 0.229799 0.063 Uiso 1 1 calc R U . . .
C8S C -0.3176(10) 0.4368(5) 0.2437(5) 0.074(4) Uani 1 1 d D . . . .
H8SA H -0.353265 0.444074 0.278319 0.110 Uiso 1 1 calc R U . . .
H8SB H -0.255207 0.414930 0.249273 0.110 Uiso 1 1 calc R U . . .
H8SC H -0.313368 0.474551 0.225693 0.110 Uiso 1 1 calc R U . . .
N3S N -0.1208(15) 0.4039(11) 0.0043(5) 0.151(6) Uani 1 1 d . U . . .
O3S O 0.0264(11) 0.3927(10) 0.0102(6) 0.181(7) Uani 1 1 d . U . . .
C9S C -0.054(2) 0.3120(10) -0.0041(8) 0.199(10) Uani 1 1 d D U . . .
H9SA H 0.009300 0.289393 -0.002648 0.299 Uiso 1 1 calc R U . . .
H9SB H -0.094707 0.297306 0.023688 0.299 Uiso 1 1 calc R U . . .
H9SC H -0.075825 0.307696 -0.039328 0.299 Uiso 1 1 calc R U . . .
C10S C -0.055(2) 0.3768(11) 0.0053(8) 0.152(7) Uani 1 1 d D U . . .
C11S C -0.2094(14) 0.3886(14) -0.0050(9) 0.198(12) Uani 1 1 d D U . . .
H11H H -0.257896 0.424168 -0.003268 0.297 Uiso 1 1 calc R U . . .
H11I H -0.205361 0.371055 -0.040369 0.297 Uiso 1 1 calc R U . . .
H11J H -0.224608 0.360185 0.022548 0.297 Uiso 1 1 calc R U . . .
C12S C -0.1214(16) 0.4739(10) 0.0173(8) 0.162(8) Uani 1 1 d D U . . .
H12A H -0.184374 0.496843 0.015808 0.242 Uiso 1 1 calc R U . . .
H12B H -0.100493 0.476622 0.053077 0.242 Uiso 1 1 calc R U . . .
H12C H -0.079720 0.489510 -0.009368 0.242 Uiso 1 1 calc R U . . .
N5S N 0.3660(12) 0.9136(7) 0.2865(6) 0.135(5) Uani 1 1 d D U . . .
O5S O 0.2243(12) 0.9318(15) 0.3383(13) 0.317(15) Uani 1 1 d D U . . .
C17S C 0.3540(16) 0.9714(9) 0.3668(8) 0.146(8) Uani 1 1 d D U . . .
H17A H 0.417861 0.969931 0.351841 0.220 Uiso 1 1 calc R U . . .
H17B H 0.321611 1.012558 0.369055 0.220 Uiso 1 1 calc R U . . .
H17C H 0.354476 0.953273 0.402635 0.220 Uiso 1 1 calc R U . . .
C18S C 0.3048(10) 0.9382(7) 0.3310(6) 0.093(5) Uani 1 1 d D U . . .
C19S C 0.4652(13) 0.9126(12) 0.2743(10) 0.201(11) Uani 1 1 d D U . . .
H19D H 0.485871 0.892118 0.240535 0.302 Uiso 1 1 calc R U . . .
H19E H 0.475936 0.953075 0.270944 0.302 Uiso 1 1 calc R U . . .
H19F H 0.499907 0.891917 0.303185 0.302 Uiso 1 1 calc R U . . .
C20S C 0.3276(18) 0.8769(8) 0.2507(7) 0.180(10) Uani 1 1 d D U . . .
H20D H 0.374407 0.862253 0.221800 0.269 Uiso 1 1 calc R U . . .
H20E H 0.309725 0.843478 0.271059 0.269 Uiso 1 1 calc R U . . .
H20F H 0.273036 0.900507 0.235390 0.269 Uiso 1 1 calc R U . . .

loop_
_atom_site_aniso_label
_atom_site_aniso_U_11
_atom_site_aniso_U_22
_atom_site_aniso_U_33
_atom_site_aniso_U_23
_atom_site_aniso_U_13
_atom_site_aniso_U_12
Tb1 0.0238(2) 0.0233(2) 0.0340(2) 0.00676(16) -0.00098(17) -0.00688(16)
Tb2 0.0247(2) 0.01897(18) 0.0250(2) 0.00414(15) 0.00442(15) -0.00254(15)
Tb3 0.02160(19) 0.02170(18) 0.01796(18) 0.00147(14) 0.00023(14) -0.00754(15)
Tb4 0.02034(19) 0.02368(19) 0.02166(19) 0.00238(15) -0.00189(14) -0.00891(15)
Cl1 0.0384(13) 0.0402(13) 0.0642(17) 0.0065(12) 0.0164(12) -0.0145(11)
Cl2 0.0304(12) 0.0283(11) 0.0752(18) 0.0066(11) 0.0093(11) 0.0005(9)
Cl3 0.0261(11) 0.0380(12) 0.0456(13) 0.0076(10) 0.0050(9) 0.0021(9)
Cl4 0.0340(12) 0.0453(13) 0.0412(12) 0.0016(10) 0.0055(10) -0.0223(10)
S1 0.0305(11) 0.0224(9) 0.0236(10) 0.0059(8) -0.0055(8) -0.0089(8)
S2 0.0266(10) 0.0146(8) 0.0244(10) 0.0006(7) -0.0006(8) -0.0037(7)
S3 0.0273(10) 0.0173(9) 0.0209(9) 0.0019(7) -0.0045(8) -0.0027(8)
S4 0.0209(10) 0.0163(9) 0.0270(10) 0.0047(7) -0.0015(8) -0.0059(7)
S5 0.0259(10) 0.0232(9) 0.0213(9) 0.0041(7) -0.0054(8) -0.0098(8)
S6 0.0208(9) 0.0152(8) 0.0195(9) 0.0014(7) -0.0017(7) -0.0068(7)
S7 0.0262(10) 0.0212(9) 0.0194(9) -0.0003(7) -0.0004(8) -0.0069(8)
S8 0.0268(10) 0.0153(9) 0.0241(10) -0.0006(7) -0.0027(8) -0.0047(7)
O1 0.032(3) 0.022(3) 0.029(3) 0.009(2) -0.009(2) -0.008(2)
O2 0.041(4) 0.033(3) 0.020(3) 0.005(2) -0.009(3) -0.014(3)
O3 0.032(3) 0.021(3) 0.023(3) 0.002(2) 0.004(2) 0.001(2)
O4 0.027(3) 0.020(3) 0.031(3) 0.004(2) 0.003(2) -0.006(2)
O5 0.033(3) 0.014(3) 0.029(3) 0.000(2) -0.001(2) -0.005(2)
O6 0.020(3) 0.019(3) 0.029(3) -0.002(2) -0.006(2) 0.001(2)
O7 0.036(3) 0.021(3) 0.018(3) 0.001(2) 0.001(2) -0.005(2)
O8 0.032(3) 0.023(3) 0.024(3) 0.004(2) -0.006(2) -0.002(2)
O9 0.024(3) 0.024(3) 0.023(3) 0.008(2) -0.003(2) -0.009(2)
O10 0.021(3) 0.019(3) 0.033(3) 0.001(2) 0.002(2) -0.005(2)
O11 0.024(3) 0.016(3) 0.037(3) 0.007(2) -0.001(2) -0.005(2)
O12 0.027(3) 0.024(3) 0.029(3) 0.002(2) 0.003(2) -0.011(2)
O13 0.021(3) 0.023(3) 0.033(3) 0.009(2) 0.006(3) 0.000(2)
O14 0.020(3) 0.022(3) 0.043(4) 0.009(3) 0.003(3) -0.003(3)
O15 0.027(3) 0.031(4) 0.062(5) 0.005(3) 0.002(3) -0.004(3)
O16 0.030(3) 0.027(3) 0.044(4) 0.003(3) 0.011(3) -0.003(3)
O18 0.053(3) 0.055(3) 0.087(4) 0.037(3) 0.001(3) -0.003(2)
O19 0.035(3) 0.024(3) 0.031(3) 0.011(2) 0.005(3) -0.005(3)
O20 0.048(4) 0.026(3) 0.038(4) -0.011(3) 0.006(3) 0.003(3)
O21 0.026(3) 0.023(3) 0.021(3) 0.002(2) -0.004(2) -0.010(2)
O22 0.032(3) 0.031(3) 0.026(3) 0.010(2) -0.015(2) -0.014(3)
O23 0.019(3) 0.023(3) 0.016(2) 0.003(2) -0.001(2) -0.010(2)
O24 0.020(3) 0.017(3) 0.027(3) -0.002(2) 0.002(2) -0.006(2)
O25 0.026(3) 0.013(2) 0.025(3) -0.001(2) -0.001(2) -0.007(2)
O26 0.023(3) 0.022(3) 0.022(3) -0.003(2) 0.003(2) -0.011(2)
O27 0.024(3) 0.022(3) 0.019(3) 0.001(2) 0.000(2) -0.007(2)
O28 0.035(3) 0.029(3) 0.019(3) 0.002(2) -0.001(2) -0.008(3)
O29 0.022(3) 0.019(3) 0.020(3) 0.000(2) 0.000(2) -0.003(2)
O30 0.025(3) 0.019(3) 0.026(3) 0.001(2) -0.001(2) -0.009(2)
O31 0.039(3) 0.014(3) 0.030(3) 0.000(2) -0.006(3) -0.004(2)
O32 0.022(3) 0.021(3) 0.021(3) 0.000(2) -0.001(2) -0.006(2)
O33 0.018(3) 0.024(3) 0.021(3) -0.001(2) 0.003(2) -0.005(2)
O34 0.017(3) 0.021(3) 0.026(3) 0.001(2) 0.002(2) -0.008(2)
O35 0.022(3) 0.027(3) 0.032(3) 0.002(3) 0.009(3) -0.009(3)
O36 0.022(3) 0.045(4) 0.037(4) 0.003(3) 0.005(3) -0.008(3)
O37 0.031(3) 0.032(3) 0.024(3) -0.011(2) -0.002(2) -0.004(3)
O38 0.034(3) 0.027(3) 0.027(3) 0.011(2) 0.004(3) -0.009(3)
O39 0.028(3) 0.033(3) 0.038(3) 0.005(3) -0.004(3) -0.002(3)
O40 0.049(4) 0.050(4) 0.041(4) -0.004(3) -0.007(3) -0.034(3)
N2 0.061(3) 0.067(3) 0.102(4) 0.036(3) 0.003(3) 0.003(2)
N3 0.031(4) 0.033(4) 0.047(5) 0.016(3) 0.001(3) -0.007(3)
N4 0.055(7) 0.131(12) 0.067(8) -0.041(8) -0.001(6) -0.003(7)
N5 0.069(6) 0.038(5) 0.043(5) -0.009(4) -0.005(4) -0.014(4)
N6 0.052(5) 0.030(4) 0.038(4) 0.015(3) 0.007(4) -0.002(4)
N7 0.043(5) 0.033(4) 0.055(5) 0.009(4) -0.012(4) 0.000(4)
N8 0.054(5) 0.088(6) 0.087(6) -0.019(5) -0.011(4) -0.023(5)
C1 0.018(4) 0.025(4) 0.017(4) -0.003(3) 0.000(3) -0.006(3)
C2 0.028(4) 0.019(4) 0.025(4) 0.006(3) -0.005(3) -0.006(3)
C3 0.024(4) 0.022(4) 0.022(4) -0.001(3) 0.005(3) -0.006(3)
C4 0.055(5) 0.024(4) 0.027(4) -0.002(3) 0.003(4) -0.004(4)
C5 0.034(5) 0.018(4) 0.032(4) 0.003(3) -0.005(4) -0.007(3)
C6 0.018(4) 0.021(4) 0.030(4) 0.001(3) -0.004(3) -0.007(3)
C7 0.082(6) 0.038(4) 0.033(4) -0.005(4) 0.003(4) -0.001(4)
C8 0.085(11) 0.030(6) 0.032(8) -0.001(6) 0.010(8) 0.007(7)
C9 0.104(10) 0.029(8) 0.029(7) -0.008(6) 0.003(7) 0.003(8)
C10 0.087(9) 0.033(8) 0.034(8) -0.001(7) 0.019(7) 0.009(7)
C8' 0.105(12) 0.050(9) 0.032(6) -0.005(6) 0.016(8) 0.000(9)
C9' 0.092(9) 0.050(9) 0.053(9) -0.011(8) 0.008(8) 0.021(7)
C10' 0.112(11) 0.035(7) 0.045(9) -0.007(7) 0.015(9) -0.003(8)
C11 0.019(4) 0.013(3) 0.020(4) 0.004(3) 0.001(3) -0.003(3)
C12 0.027(4) 0.015(4) 0.023(4) 0.005(3) -0.004(3) -0.005(3)
C13 0.027(4) 0.015(4) 0.031(4) -0.005(3) -0.005(3) 0.003(3)
C14 0.028(5) 0.020(4) 0.043(5) -0.005(4) -0.003(4) 0.000(3)
C15 0.027(4) 0.022(4) 0.035(5) -0.003(3) -0.003(4) -0.001(3)
C16 0.024(4) 0.016(4) 0.024(4) 0.004(3) -0.004(3) -0.002(3)
C17 0.025(5) 0.034(5) 0.055(6) -0.014(4) -0.002(4) 0.000(4)
C18 0.032(6) 0.093(10) 0.062(8) -0.019(7) 0.012(5) 0.008(6)
C19 0.034(6) 0.044(6) 0.094(9) -0.007(6) -0.017(6) 0.016(5)
C20 0.034(6) 0.057(7) 0.093(9) -0.034(7) -0.006(6) 0.005(5)
C21 0.016(4) 0.017(4) 0.022(4) -0.003(3) 0.003(3) 0.002(3)
C22 0.029(4) 0.020(4) 0.018(4) -0.001(3) 0.006(3) -0.005(3)
C23 0.025(4) 0.028(4) 0.028(4) 0.001(3) -0.005(3) 0.001(3)
C24 0.026(4) 0.029(4) 0.035(5) 0.008(4) -0.007(4) -0.009(4)
C25 0.024(4) 0.018(4) 0.031(4) 0.002(3) 0.000(3) -0.008(3)
C26 0.017(4) 0.022(4) 0.024(4) 0.006(3) -0.003(3) -0.005(3)
C27 0.022(4) 0.042(5) 0.050(6) 0.012(4) -0.006(4) -0.009(4)
C28 0.041(7) 0.081(9) 0.080(9) 0.017(7) 0.000(6) -0.019(6)
C29 0.042(7) 0.076(8) 0.088(9) 0.042(7) -0.019(6) -0.023(6)
C30 0.051(7) 0.051(7) 0.135(13) 0.001(8) -0.028(8) -0.023(6)
C31 0.022(4) 0.017(4) 0.027(4) 0.008(3) -0.006(3) -0.009(3)
C32 0.025(4) 0.018(4) 0.019(4) 0.007(3) -0.003(3) -0.005(3)
C33 0.031(5) 0.027(4) 0.026(4) 0.005(3) 0.000(3) -0.013(4)
C34 0.021(4) 0.030(4) 0.035(4) 0.008(3) 0.002(3) -0.010(3)
C35 0.030(5) 0.031(4) 0.022(4) 0.003(3) 0.002(3) -0.006(4)
C36 0.025(4) 0.023(4) 0.023(4) 0.001(3) -0.006(3) -0.006(3)
C37 0.033(4) 0.055(5) 0.037(4) 0.003(4) 0.007(3) -0.022(4)
C38 0.028(8) 0.065(9) 0.052(8) 0.002(8) 0.007(7) -0.026(7)
C39 0.040(8) 0.065(8) 0.060(9) -0.007(7) 0.024(7) -0.017(6)
C40 0.049(9) 0.077(10) 0.037(7) 0.011(7) 0.010(6) -0.026(8)
C38' 0.042(9) 0.077(9) 0.041(7) -0.009(7) 0.018(6) -0.028(8)
C39' 0.052(9) 0.066(7) 0.051(9) 0.017(7) 0.021(8) -0.018(8)
C40' 0.024(7) 0.071(10) 0.053(8) -0.011(8) 0.010(6) -0.019(8)
C41 0.018(4) 0.023(4) 0.011(3) 0.002(3) 0.001(3) -0.009(3)
C42 0.032(4) 0.019(4) 0.016(4) 0.005(3) -0.010(3) -0.008(3)
C43 0.021(4) 0.034(4) 0.023(4) 0.000(3) -0.006(3) -0.014(3)
C44 0.029(3) 0.040(4) 0.032(3) 0.013(3) -0.010(3) -0.021(3)
C45 0.028(4) 0.026(4) 0.017(4) 0.005(3) -0.002(3) -0.017(3)
C46 0.022(4) 0.025(4) 0.013(3) 0.003(3) -0.003(3) -0.008(3)
C47 0.032(3) 0.046(3) 0.038(3) 0.013(3) -0.013(3) -0.026(3)
C48 0.040(5) 0.058(5) 0.047(5) 0.014(4) -0.019(4) -0.023(4)
C49 0.046(5) 0.050(4) 0.053(5) 0.006(4) -0.017(4) -0.022(4)
C50 0.038(5) 0.059(5) 0.047(4) 0.015(4) -0.008(4) -0.029(4)
C48' 0.027(5) 0.044(4) 0.034(5) 0.011(4) -0.014(4) -0.028(4)
C49' 0.028(4) 0.045(5) 0.037(5) 0.012(4) -0.013(4) -0.030(4)
C50' 0.032(5) 0.038(5) 0.037(4) 0.015(4) -0.018(4) -0.023(4)
C51 0.018(4) 0.019(4) 0.017(4) 0.005(3) -0.001(3) -0.006(3)
C52 0.020(4) 0.019(4) 0.019(4) 0.004(3) 0.000(3) -0.005(3)
C53 0.024(4) 0.021(4) 0.023(4) 0.007(3) -0.007(3) -0.007(3)
C54 0.023(4) 0.022(4) 0.025(4) 0.008(3) 0.001(3) -0.007(3)
C55 0.029(4) 0.020(4) 0.017(4) 0.004(3) 0.004(3) -0.003(3)
C56 0.025(4) 0.014(3) 0.018(4) 0.001(3) -0.005(3) -0.004(3)
C57 0.034(5) 0.028(4) 0.030(4) 0.003(4) 0.005(4) -0.013(4)
C58 0.040(6) 0.075(8) 0.045(6) -0.014(5) 0.009(5) -0.033(6)
C59 0.060(8) 0.076(9) 0.089(10) 0.049(8) 0.027(7) -0.013(7)
C60 0.053(7) 0.090(9) 0.043(6) -0.015(6) 0.026(5) -0.042(7)
C61 0.018(4) 0.022(4) 0.016(4) -0.002(3) -0.001(3) -0.006(3)
C62 0.026(4) 0.021(4) 0.017(4) -0.001(3) -0.003(3) -0.007(3)
C63 0.037(5) 0.028(4) 0.021(4) -0.002(3) -0.001(4) -0.009(4)
C64 0.030(5) 0.028(4) 0.026(4) -0.009(3) 0.004(4) -0.004(4)
C65 0.027(4) 0.022(4) 0.033(5) -0.005(3) 0.000(4) 0.001(3)
C66 0.028(4) 0.023(4) 0.019(4) 0.002(3) -0.003(3) -0.007(3)
C67 0.048(6) 0.037(5) 0.030(5) -0.010(4) 0.007(4) 0.000(4)
C68 0.043(6) 0.042(6) 0.049(6) -0.006(5) 0.011(5) 0.007(5)
C69 0.108(11) 0.059(8) 0.037(6) 0.005(5) 0.026(7) 0.023(7)
C70 0.076(8) 0.050(6) 0.045(6) -0.017(5) 0.008(6) -0.011(6)
C71 0.019(4) 0.017(3) 0.020(4) 0.006(3) -0.005(3) -0.006(3)
C72 0.033(4) 0.014(3) 0.022(4) 0.006(3) -0.004(3) -0.007(3)
C73 0.027(4) 0.012(4) 0.038(5) -0.001(3) -0.001(4) 0.003(3)
C74 0.028(4) 0.018(4) 0.037(5) 0.007(3) -0.003(4) -0.005(3)
C75 0.022(4) 0.023(4) 0.037(5) 0.008(3) -0.008(3) -0.008(3)
C76 0.028(4) 0.017(4) 0.021(4) 0.005(3) -0.005(3) -0.006(3)
C77 0.030(5) 0.035(5) 0.061(7) -0.008(5) -0.002(5) -0.003(4)
C78 0.022(5) 0.055(7) 0.123(12) -0.027(7) -0.004(6) -0.002(5)
C79 0.045(6) 0.058(7) 0.060(7) -0.005(6) 0.012(5) 0.005(5)
C80 0.040(6) 0.052(7) 0.093(10) 0.016(6) -0.009(6) 0.010(5)
O17 0.051(4) 0.048(3) 0.075(4) -0.004(3) -0.004(3) -0.028(3)
N1 0.060(6) 0.071(6) 0.090(7) -0.015(5) -0.009(5) -0.030(5)
C81 0.051(7) 0.077(10) 0.091(11) -0.032(9) -0.022(9) -0.025(8)
C82 0.056(5) 0.060(5) 0.084(6) -0.012(5) -0.012(5) -0.025(5)
C83 0.068(9) 0.081(10) 0.091(12) -0.003(9) 0.003(10) -0.019(9)
C84 0.071(10) 0.094(10) 0.103(12) -0.025(9) -0.007(10) -0.044(8)
O17' 0.051(4) 0.048(3) 0.075(4) -0.004(3) -0.004(3) -0.028(3)
N1' 0.058(6) 0.071(6) 0.090(7) -0.016(5) -0.011(6) -0.028(5)
C81' 0.052(9) 0.084(11) 0.085(12) -0.010(10) -0.012(9) -0.028(9)
C82' 0.054(5) 0.062(5) 0.083(6) -0.007(5) -0.009(5) -0.030(5)
C83' 0.060(9) 0.083(11) 0.100(12) -0.015(11) -0.004(9) -0.023(9)
C84' 0.072(10) 0.090(11) 0.111(13) -0.034(10) -0.006(10) -0.036(9)
C85 0.067(4) 0.054(4) 0.092(5) 0.035(4) 0.009(4) 0.000(3)
C86 0.059(3) 0.060(3) 0.094(4) 0.036(3) 0.004(3) 0.001(2)
C87 0.063(4) 0.079(4) 0.109(5) 0.035(4) -0.005(4) -0.002(3)
C88 0.065(4) 0.071(4) 0.112(5) 0.038(4) 0.009(4) 0.009(3)
C89 0.040(5) 0.030(5) 0.041(5) 0.015(4) 0.005(4) 0.004(4)
C90 0.030(5) 0.034(5) 0.032(5) 0.004(4) -0.003(4) -0.007(4)
C91 0.032(5) 0.041(5) 0.057(6) 0.023(5) 0.003(5) -0.009(4)
C92 0.026(5) 0.039(5) 0.041(5) 0.005(4) 0.009(4) -0.009(4)
C93 0.067(9) 0.043(7) 0.137(14) 0.017(8) -0.044(9) -0.020(6)
C94 0.051(7) 0.051(7) 0.054(7) -0.004(6) -0.010(5) 0.012(5)
C95 0.076(10) 0.091(10) 0.062(8) 0.009(7) -0.002(7) -0.036(8)
C96 0.065(9) 0.162(17) 0.067(9) -0.060(10) 0.006(7) -0.014(10)
C97 0.028(5) 0.054(6) 0.044(6) -0.013(5) -0.006(4) -0.004(4)
C98 0.052(7) 0.054(7) 0.043(6) 0.009(5) -0.012(5) -0.009(5)
C99 0.056(7) 0.104(10) 0.040(6) -0.027(6) 0.016(5) -0.057(7)
C100 0.057(7) 0.031(5) 0.053(6) -0.013(5) 0.010(5) -0.007(5)
C101 0.041(6) 0.038(6) 0.109(10) 0.033(6) -0.008(6) -0.003(5)
C102 0.043(5) 0.020(4) 0.048(6) -0.001(4) 0.000(4) -0.013(4)
C103 0.045(6) 0.051(6) 0.042(6) 0.014(5) 0.015(5) 0.005(5)
C104 0.101(11) 0.068(8) 0.065(8) 0.050(7) 0.005(8) -0.006(8)
C105 0.046(6) 0.037(5) 0.056(7) 0.013(5) 0.006(5) 0.000(5)
C106 0.031(5) 0.025(4) 0.049(6) -0.001(4) -0.004(4) 0.002(4)
C107 0.028(5) 0.058(7) 0.084(9) 0.016(6) 0.003(5) 0.007(5)
C108 0.058(8) 0.055(7) 0.074(8) 0.014(6) -0.022(6) -0.003(6)
C109 0.060(7) 0.047(5) 0.086(8) -0.012(5) 0.009(6) -0.023(5)
C110 0.049(5) 0.069(5) 0.071(6) -0.018(4) -0.001(4) -0.022(4)
C111 0.045(6) 0.067(6) 0.076(8) -0.012(5) -0.016(6) -0.014(5)
C112 0.080(9) 0.093(9) 0.144(12) 0.005(9) -0.050(9) -0.044(8)
N1S 0.051(6) 0.057(6) 0.075(7) -0.007(5) -0.005(5) -0.014(5)
O1S 0.089(8) 0.073(7) 0.180(13) -0.021(7) -0.061(8) -0.001(6)
C1S 0.080(10) 0.067(9) 0.073(9) -0.008(7) -0.002(8) 0.016(7)
C2S 0.058(8) 0.041(6) 0.106(11) -0.031(7) -0.013(7) -0.007(6)
C3S 0.075(10) 0.077(10) 0.097(11) 0.023(8) -0.001(8) -0.030(8)
C4S 0.056(8) 0.066(9) 0.128(14) 0.014(9) -0.017(8) -0.016(7)
N4S 0.294(16) 0.210(14) 0.163(13) -0.031(11) -0.044(13) -0.143(12)
O4S 0.35(2) 0.230(17) 0.229(16) -0.026(14) -0.043(16) -0.165(15)
C13S 0.30(2) 0.27(2) 0.181(16) -0.011(15) -0.063(18) -0.094(19)
C14S 0.305(16) 0.223(15) 0.174(13) -0.024(11) -0.044(13) -0.143(13)
C15S 0.26(2) 0.205(18) 0.166(17) -0.058(14) -0.036(16) -0.124(16)
C16S 0.29(2) 0.201(18) 0.164(15) -0.035(13) -0.049(17) -0.148(16)
N6S 0.41(2) 0.275(19) 0.25(2) -0.036(16) -0.075(19) -0.095(18)
O6S 0.40(3) 0.257(19) 0.23(2) -0.013(16) -0.104(19) -0.082(19)
C21S 0.38(3) 0.24(2) 0.24(2) -0.053(17) -0.10(2) -0.09(2)
C22S 0.40(2) 0.267(19) 0.24(2) -0.033(16) -0.086(19) -0.085(18)
C23S 0.41(3) 0.29(2) 0.27(2) -0.06(2) -0.06(2) -0.10(2)
C24S 0.42(3) 0.28(2) 0.25(2) -0.019(18) -0.07(2) -0.09(2)
N2S 0.054(6) 0.067(6) 0.076(6) 0.031(5) 0.012(5) 0.010(5)
O2S 0.044(5) 0.092(7) 0.098(7) -0.007(5) 0.024(4) -0.024(4)
C5S 0.086(10) 0.045(7) 0.140(13) -0.009(8) -0.022(10) -0.010(7)
C6S 0.059(7) 0.078(9) 0.099(9) 0.018(7) 0.006(6) -0.008(6)
C7S 0.045(5) 0.039(5) 0.041(5) 0.012(4) -0.002(4) -0.005(4)
C8S 0.101(11) 0.061(8) 0.060(8) -0.006(6) -0.022(8) -0.011(8)
N3S 0.110(10) 0.247(16) 0.085(11) -0.007(13) -0.006(11) -0.008(13)
O3S 0.110(10) 0.31(2) 0.113(11) 0.014(13) -0.025(10) -0.010(13)
C9S 0.29(3) 0.209(16) 0.084(15) 0.051(17) 0.012(18) -0.034(17)
C10S 0.127(12) 0.231(16) 0.083(13) 0.015(16) -0.006(15) -0.006(14)
C11S 0.113(12) 0.32(3) 0.16(2) -0.12(2) 0.056(15) -0.048(18)
C12S 0.125(17) 0.250(18) 0.097(15) -0.059(18) 0.001(13) -0.001(16)
N5S 0.207(14) 0.094(10) 0.090(10) 0.010(7) -0.022(9) 0.011(11)
O5S 0.135(15) 0.43(4) 0.42(3) -0.16(3) 0.002(16) -0.11(2)
C17S 0.20(2) 0.119(16) 0.146(17) -0.024(12) -0.071(15) -0.059(15)
C18S 0.097(9) 0.079(9) 0.105(11) -0.042(8) -0.044(8) -0.005(8)
C19S 0.236(18) 0.19(2) 0.14(2) 0.071(17) 0.080(16) -0.010(19)
C20S 0.34(3) 0.094(14) 0.075(12) -0.036(10) -0.056(16) 0.050(16)

loop_
_atom_type_symbol
_atom_type_description
_atom_type_scat_dispersion_real
_atom_type_scat_dispersion_imag
_atom_type_scat_source
C C 0.0033 0.0016 'International Tables Vol C Tables 4.2.6.8 and 6.1.1.4'
H H 0.0000 0.0000 'International Tables Vol C Tables 4.2.6.8 and 6.1.1.4'
N N 0.0061 0.0033 'International Tables Vol C Tables 4.2.6.8 and 6.1.1.4'
O O 0.0106 0.0060 'International Tables Vol C Tables 4.2.6.8 and 6.1.1.4'
S S 0.1246 0.1234 'International Tables Vol C Tables 4.2.6.8 and 6.1.1.4'
Cl Cl 0.1484 0.1585 'International Tables Vol C Tables 4.2.6.8 and 6.1.1.4'
Tb Tb -0.1723 4.1537 'International Tables Vol C Tables 4.2.6.8 and 6.1.1.4'

loop_
_geom_angle_atom_site_label_1
_geom_angle_atom_site_label_2
_geom_angle_atom_site_label_3
_geom_angle
O12 Tb1 O18 83.1(3)
O12 Tb1 O17' 150.3(2)
O18 Tb1 O17' 96.8(3)
O12 Tb1 O17 150.3(2)
O18 Tb1 O17 96.8(3)
O12 Tb1 O3 78.1(2)
O18 Tb1 O3 147.5(2)
O17' Tb1 O3 87.1(2)
O17 Tb1 O3 87.1(2)
O12 Tb1 O1 73.37(19)
O18 Tb1 O1 75.1(3)
O17' Tb1 O1 77.9(2)
O17 Tb1 O1 77.9(2)
O3 Tb1 O1 74.20(18)
O12 Tb1 O15 131.6(2)
O18 Tb1 O15 72.5(3)
O17' Tb1 O15 75.3(3)
O17 Tb1 O15 75.3(3)
O3 Tb1 O15 139.0(2)
O1 Tb1 O15 134.6(2)
O12 Tb1 O13 113.0(2)
O18 Tb1 O13 142.3(3)
O17' Tb1 O13 85.1(2)
O17 Tb1 O13 85.1(2)
O3 Tb1 O13 70.15(19)
O1 Tb1 O13 141.09(19)
O15 Tb1 O13 71.6(2)
O12 Tb1 O14 65.65(19)
O18 Tb1 O14 91.0(3)
O17' Tb1 O14 143.8(2)
O17 Tb1 O14 143.8(2)
O3 Tb1 O14 104.73(19)
O1 Tb1 O14 138.03(18)
O15 Tb1 O14 73.6(2)
O13 Tb1 O14 67.89(19)
O6 Tb2 O9 78.74(19)
O6 Tb2 O20 149.4(2)
O9 Tb2 O20 85.7(2)
O6 Tb2 O19 83.9(2)
O9 Tb2 O19 151.3(2)
O20 Tb2 O19 98.4(2)
O6 Tb2 O7 72.60(18)
O9 Tb2 O7 74.55(18)
O20 Tb2 O7 78.0(2)
O19 Tb2 O7 78.5(2)
O6 Tb2 O16 133.6(2)
O9 Tb2 O16 137.2(2)
O20 Tb2 O16 74.4(2)
O19 Tb2 O16 70.4(2)
O7 Tb2 O16 134.3(2)
O6 Tb2 O14 110.8(2)
O9 Tb2 O14 68.90(19)
O20 Tb2 O14 87.3(2)
O19 Tb2 O14 139.4(2)
O7 Tb2 O14 141.41(18)
O16 Tb2 O14 72.6(2)
O6 Tb2 O13 65.44(19)
O9 Tb2 O13 106.37(18)
O20 Tb2 O13 145.0(2)
O19 Tb2 O13 86.5(2)
O7 Tb2 O13 136.65(18)
O16 Tb2 O13 74.7(2)
O14 Tb2 O13 67.91(19)
O32 Tb3 O37 150.0(2)
O32 Tb3 O38 82.93(19)
O37 Tb3 O38 98.1(2)
O32 Tb3 O23 78.91(18)
O37 Tb3 O23 86.09(19)
O38 Tb3 O23 149.45(19)
O32 Tb3 O35 130.4(2)
O37 Tb3 O35 76.9(2)
O38 Tb3 O35 71.1(2)
O23 Tb3 O35 138.68(19)
O32 Tb3 O21 72.01(18)
O37 Tb3 O21 79.00(19)
O38 Tb3 O21 77.12(19)
O23 Tb3 O21 74.00(17)
O35 Tb3 O21 136.44(19)
O32 Tb3 O33 115.07(18)
O37 Tb3 O33 82.65(19)
O38 Tb3 O33 141.3(2)
O23 Tb3 O33 69.18(18)
O35 Tb3 O33 71.47(19)
O21 Tb3 O33 139.69(17)
O32 Tb3 O34 66.47(18)
O37 Tb3 O34 142.97(19)
O38 Tb3 O34 91.66(19)
O23 Tb3 O34 103.16(17)
O35 Tb3 O34 72.73(19)
O21 Tb3 O34 138.02(17)
O33 Tb3 O34 68.08(17)
O26 Tb4 O40 147.8(2)
O26 Tb4 O29 78.34(19)
O40 Tb4 O29 84.9(2)
O26 Tb4 O39 83.9(2)
O40 Tb4 O39 97.5(2)
O29 Tb4 O39 149.16(19)
O26 Tb4 O36 133.0(2)
O40 Tb4 O36 76.0(2)
O29 Tb4 O36 139.5(2)
O39 Tb4 O36 69.8(2)
O26 Tb4 O27 72.38(18)
O40 Tb4 O27 76.8(2)
O29 Tb4 O27 74.53(17)
O39 Tb4 O27 76.15(19)
O36 Tb4 O27 132.5(2)
O26 Tb4 O33 66.87(18)
O40 Tb4 O33 144.7(2)
O29 Tb4 O33 103.73(18)
O39 Tb4 O33 92.0(2)
O36 Tb4 O33 75.6(2)
O27 Tb4 O33 138.52(17)
O26 Tb4 O34 116.17(18)
O40 Tb4 O34 82.9(2)
O29 Tb4 O34 70.43(18)
O39 Tb4 O34 140.41(19)
O36 Tb4 O34 72.0(2)
O27 Tb4 O34 140.66(17)
O33 Tb4 O34 68.70(18)
O2 S1 O1 115.9(3)
O2 S1 C2 107.5(4)
O1 S1 C2 107.0(3)
O2 S1 C36 107.2(4)
O1 S1 C36 109.0(4)
C2 S1 C36 110.3(4)
O4 S2 O5 116.5(3)
O4 S2 C12 111.6(4)
O5 S2 C12 107.1(3)
O4 S2 C6 109.7(3)
O5 S2 C6 107.2(3)
C12 S2 C6 104.0(4)
O8 S3 O7 115.9(3)
O8 S3 C22 107.1(4)
O7 S3 C22 109.0(3)
O8 S3 C16 106.6(3)
O7 S3 C16 109.6(3)
C22 S3 C16 108.3(4)
O10 S4 O11 116.7(3)
O10 S4 C26 110.6(3)
O11 S4 C26 106.7(3)
O10 S4 C32 111.6(4)
O11 S4 C32 106.6(3)
C26 S4 C32 103.7(4)
O22 S5 O21 116.0(3)
O22 S5 C76 107.7(4)
O21 S5 C76 109.7(3)
O22 S5 C42 108.3(3)
O21 S5 C42 107.9(3)
C76 S5 C42 106.9(4)
O24 S6 O25 116.2(3)
O24 S6 C52 111.5(3)
O25 S6 C52 106.5(3)
O24 S6 C46 108.8(3)
O25 S6 C46 107.5(3)
C52 S6 C46 105.9(3)
O28 S7 O27 115.5(3)
O28 S7 C56 107.6(3)
O27 S7 C56 109.5(3)
O28 S7 C62 107.4(3)
O27 S7 C62 108.2(3)
C56 S7 C62 108.5(4)
O30 S8 O31 116.6(3)
O30 S8 C66 110.1(4)
O31 S8 C66 106.6(4)
O30 S8 C72 112.7(4)
O31 S8 C72 106.3(4)
C66 S8 C72 103.6(4)
S1 O1 Tb1 126.4(3)
C1 O3 Tb1 137.0(5)
C11 O6 Tb2 144.2(5)
S3 O7 Tb2 126.0(3)
C21 O9 Tb2 141.4(5)
C31 O12 Tb1 142.5(5)
Tb1 O13 Tb2 107.8(2)
Tb2 O14 Tb1 106.8(2)
C86 O18 Tb1 144.1(9)
C90 O19 Tb2 147.0(6)
C94 O20 Tb2 174.5(7)
S5 O21 Tb3 126.3(3)
C41 O23 Tb3 136.8(4)
C51 O26 Tb4 144.2(5)
S7 O27 Tb4 125.7(3)
C61 O29 Tb4 138.0(5)
C71 O32 Tb3 140.9(5)
Tb4 O33 Tb3 108.4(2)
Tb4 O34 Tb3 106.76(19)
C98 O37 Tb3 162.3(7)
C102 O38 Tb3 156.6(6)
C106 O39 Tb4 149.9(6)
C110 O40 Tb4 169.0(8)
C86 N2 C87 118.6(12)
C86 N2 C88 117.0(14)
C87 N2 C88 123.8(12)
C90 N3 C92 118.5(7)
C90 N3 C91 123.4(8)
C92 N3 C91 118.1(7)
C94 N4 C96 127.9(15)
C94 N4 C95 113.5(11)
C96 N4 C95 118.4(13)
C98 N5 C100 127.2(10)
C98 N5 C99 114.9(9)
C100 N5 C99 117.8(8)
C102 N6 C103 119.5(8)
C102 N6 C104 125.6(10)
C103 N6 C104 114.9(9)
C106 N7 C107 120.8(8)
C106 N7 C108 124.4(9)
C107 N7 C108 114.8(9)
C110 N8 C112 128.0(13)
C110 N8 C111 115.8(10)
C112 N8 C111 115.9(11)
O3 C1 C2 122.1(7)
O3 C1 C6 123.5(7)
C2 C1 C6 114.4(7)
C3 C2 C1 122.7(7)
C3 C2 S1 118.9(6)
C1 C2 S1 118.3(6)
C2 C3 C4 121.9(7)
C3 C4 C5 117.0(8)
C3 C4 C7 121.6(7)
C5 C4 C7 121.4(7)
C6 C5 C4 121.4(7)
C5 C6 C1 122.6(7)
C5 C6 S2 116.9(6)
C1 C6 S2 120.5(6)
C8' C7 C4 115.5(9)
C8 C7 C4 113.4(8)
C8 C7 C10 111.6(14)
C4 C7 C10 108.8(8)
C8' C7 C9' 119.1(16)
C4 C7 C9' 110.4(8)
C8 C7 C9 110.2(14)
C4 C7 C9 108.3(8)
C10 C7 C9 103.9(14)
C8' C7 C10' 107.2(15)
C4 C7 C10' 109.1(8)
C9' C7 C10' 92.7(16)
O6 C11 C16 124.9(7)
O6 C11 C12 121.6(7)
C16 C11 C12 113.5(6)
C13 C12 C11 121.7(7)
C13 C12 S2 116.4(6)
C11 C12 S2 121.9(6)
C12 C13 C14 123.0(7)
C15 C14 C13 116.6(8)
C15 C14 C17 122.8(8)
C13 C14 C17 120.6(7)
C14 C15 C16 122.2(8)
C15 C16 C11 122.7(7)
C15 C16 S3 116.8(6)
C11 C16 S3 120.4(6)
C19 C17 C20 111.8(9)
C19 C17 C14 110.6(8)
C20 C17 C14 111.5(7)
C19 C17 C18 107.6(9)
C20 C17 C18 107.1(9)
C14 C17 C18 108.1(8)
O9 C21 C26 123.5(7)
O9 C21 C22 122.7(7)
C26 C21 C22 113.8(7)
C23 C22 C21 122.2(7)
C23 C22 S3 118.5(6)
C21 C22 S3 119.2(6)
C24 C23 C22 123.3(8)
C23 C24 C25 115.8(7)
C23 C24 C27 122.8(8)
C25 C24 C27 121.3(7)
C26 C25 C24 121.9(7)
C25 C26 C21 122.8(7)
C25 C26 S4 117.2(6)
C21 C26 S4 119.8(6)
C30 C27 C29 111.7(10)
C30 C27 C28 107.0(10)
C29 C27 C28 107.7(9)
C30 C27 C24 109.4(8)
C29 C27 C24 111.9(8)
C28 C27 C24 108.9(8)
O12 C31 C36 124.1(7)
O12 C31 C32 121.0(7)
C36 C31 C32 114.9(7)
C33 C32 C31 121.5(7)
C33 C32 S4 115.3(6)
C31 C32 S4 123.1(6)
C32 C33 C34 122.1(8)
C35 C34 C33 116.7(7)
C35 C34 C37 122.4(7)
C33 C34 C37 120.8(7)
C34 C35 C36 123.2(8)
C35 C36 C31 121.5(7)
C35 C36 S1 116.1(6)
C31 C36 S1 122.3(6)
C38 C37 C40 115.5(14)
C38' C37 C40' 119.0(13)
C38' C37 C39' 102.4(13)
C40' C37 C39' 104.2(14)
C38' C37 C34 112.6(8)
C38 C37 C34 112.3(8)
C40 C37 C34 111.0(8)
C40' C37 C34 110.1(8)
C39' C37 C34 107.2(8)
C38 C37 C39 104.4(14)
C40 C37 C39 104.8(14)
C34 C37 C39 108.1(8)
O23 C41 C42 123.4(6)
O23 C41 C46 123.5(7)
C42 C41 C46 113.1(6)
C43 C42 C41 124.3(7)
C43 C42 S5 117.4(6)
C41 C42 S5 118.2(6)
C42 C43 C44 121.8(7)
C45 C44 C43 115.7(7)
C45 C44 C47 123.3(6)
C43 C44 C47 121.0(7)
C44 C45 C46 122.6(7)
C45 C46 C41 122.5(7)
C45 C46 S6 116.6(6)
C41 C46 S6 120.8(6)
C48 C47 C44 116.8(8)
C48' C47 C44 114.1(7)
C48' C47 C50' 111.4(8)
C44 C47 C50' 110.4(7)
C48 C47 C50 113.0(9)
C44 C47 C50 112.4(7)
C48' C47 C49' 106.8(8)
C44 C47 C49' 107.6(7)
C50' C47 C49' 106.0(8)
C48 C47 C49 104.5(8)
C44 C47 C49 105.8(7)
C50 C47 C49 102.6(8)
O26 C51 C56 123.5(7)
O26 C51 C52 122.1(7)
C56 C51 C52 114.4(6)
C53 C52 C51 122.6(7)
C53 C52 S6 115.8(6)
C51 C52 S6 121.5(5)
C52 C53 C54 122.2(7)
C53 C54 C55 116.7(7)
C53 C54 C57 122.1(7)
C55 C54 C57 121.0(7)
C56 C55 C54 122.0(7)
C55 C56 C51 122.1(7)
C55 C56 S7 116.1(6)
C51 C56 S7 121.8(6)
C60 C57 C58 107.3(8)
C60 C57 C59 108.5(9)
C58 C57 C59 109.2(9)
C60 C57 C54 111.7(7)
C58 C57 C54 110.9(7)
C59 C57 C54 109.2(7)
O29 C61 C66 123.1(7)
O29 C61 C62 123.1(7)
C66 C61 C62 113.8(6)
C63 C62 C61 122.9(7)
C63 C62 S7 118.8(6)
C61 C62 S7 118.3(6)
C62 C63 C64 122.5(8)
C65 C64 C63 115.2(7)
C65 C64 C67 121.3(8)
C63 C64 C67 123.5(8)
C66 C65 C64 124.0(8)
C65 C66 C61 121.6(7)
C65 C66 S8 118.0(6)
C61 C66 S8 120.4(6)
C69 C67 C64 112.4(8)
C69 C67 C68 109.5(9)
C64 C67 C68 108.7(8)
C69 C67 C70 110.8(10)
C64 C67 C70 108.6(8)
C68 C67 C70 106.7(9)
O32 C71 C76 124.4(7)
O32 C71 C72 121.7(7)
C76 C71 C72 113.8(7)
C73 C72 C71 122.5(7)
C73 C72 S8 115.5(6)
C71 C72 S8 122.0(6)
C72 C73 C74 123.1(8)
C75 C74 C73 115.5(7)
C75 C74 C77 123.6(8)
C73 C74 C77 120.9(8)
C76 C75 C74 122.9(8)
C75 C76 C71 122.1(7)
C75 C76 S5 116.1(6)
C71 C76 S5 121.8(6)
C78 C77 C80 108.8(10)
C78 C77 C79 109.4(10)
C80 C77 C79 108.0(9)
C78 C77 C74 111.1(8)
C80 C77 C74 108.7(8)
C79 C77 C74 110.8(8)
C82 O17 Tb1 163.1(9)
C82 N1 C83 120.8(15)
C82 N1 C84 122.8(15)
C83 N1 C84 115.4(18)
O17 C82 N1 116.8(13)
O17 C82 C81 124.1(15)
N1 C82 C81 115.6(15)
C82' O17' Tb1 161.1(11)
C82' N1' C83' 119.0(18)
C82' N1' C84' 125.0(19)
C83' N1' C84' 114(2)
O17' C82' N1' 115.7(16)
O17' C82' C81' 124.3(19)
N1' C82' C81' 119.9(18)
N2 C86 O18 120.0(12)
N2 C86 C85 117.8(12)
O18 C86 C85 122.2(11)
O19 C90 N3 118.4(8)
O19 C90 C89 120.4(8)
N3 C90 C89 121.2(8)
O20 C94 N4 121.0(12)
O20 C94 C93 123.0(12)
N4 C94 C93 116.0(12)
O37 C98 N5 121.1(10)
O37 C98 C97 120.8(10)
N5 C98 C97 118.0(10)
O38 C102 N6 120.7(9)
O38 C102 C101 119.7(9)
N6 C102 C101 119.5(9)
O39 C106 N7 120.5(9)
O39 C106 C105 119.6(8)
N7 C106 C105 119.8(9)
N8 C110 O40 121.4(11)
N8 C110 C109 115.8(12)
O40 C110 C109 122.5(10)
C2S N1S C3S 122.3(12)
C2S N1S C4S 122.4(11)
C3S N1S C4S 115.3(11)
N1S C2S O1S 118.4(14)
N1S C2S C1S 120.3(12)
O1S C2S C1S 120.9(13)
C14S N4S C15S 121(2)
C14S N4S C16S 121.1(18)
C15S N4S C16S 117.7(19)
O4S C14S N4S 119(2)
O4S C14S C13S 118(2)
N4S C14S C13S 123(2)
C22S N6S C23S 119.4(10)
C22S N6S C24S 117.8(10)
C23S N6S C24S 122.7(15)
O6S C22S N6S 109(2)
O6S C22S C21S 136(2)
N6S C22S C21S 115.4(9)
C6S N2S C7S 127.8(8)
C6S N2S C8S 115.7(9)
C7S N2S C8S 115.9(9)
O2S C6S N2S 114.6(9)
O2S C6S C5S 139.8(11)
N2S C6S C5S 105.4(9)
C10S N3S C11S 130(3)
C10S N3S C12S 113(2)
C11S N3S C12S 117(2)
N3S C10S O3S 129(3)
N3S C10S C9S 114(3)
O3S C10S C9S 118(3)
C18S N5S C19S 130.4(17)
C18S N5S C20S 115.7(14)
C19S N5S C20S 113.4(18)
O5S C18S N5S 123.4(18)
O5S C18S C17S 125.9(19)
N5S C18S C17S 110.8(15)

loop_
_geom_bond_atom_site_label_1
_geom_bond_atom_site_label_2
_geom_bond_distance
Tb1 O12 2.217(5)
Tb1 O18 2.282(7)
Tb1 O17' 2.283(7)
Tb1 O17 2.283(7)
Tb1 O3 2.298(5)
Tb1 O1 2.412(6)
Tb1 O15 2.442(7)
Tb1 O13 2.489(6)
Tb1 O14 2.564(7)
Tb2 O6 2.237(5)
Tb2 O9 2.264(5)
Tb2 O20 2.288(6)
Tb2 O19 2.319(5)
Tb2 O7 2.430(6)
Tb2 O16 2.466(6)
Tb2 O14 2.504(6)
Tb2 O13 2.549(6)
Tb3 O32 2.233(5)
Tb3 O37 2.276(5)
Tb3 O38 2.311(5)
Tb3 O23 2.319(5)
Tb3 O35 2.434(6)
Tb3 O21 2.438(5)
Tb3 O33 2.511(6)
Tb3 O34 2.556(5)
Tb4 O26 2.222(5)
Tb4 O40 2.258(6)
Tb4 O29 2.288(5)
Tb4 O39 2.323(6)
Tb4 O36 2.444(6)
Tb4 O27 2.450(5)
Tb4 O33 2.510(5)
Tb4 O34 2.517(5)
S1 O2 1.446(6)
S1 O1 1.458(6)
S1 C2 1.761(8)
S1 C36 1.761(8)
S2 O4 1.444(6)
S2 O5 1.447(5)
S2 C12 1.761(8)
S2 C6 1.765(8)
S3 O8 1.441(6)
S3 O7 1.459(6)
S3 C22 1.750(8)
S3 C16 1.757(8)
S4 O10 1.439(6)
S4 O11 1.445(5)
S4 C26 1.770(8)
S4 C32 1.772(8)
S5 O22 1.442(6)
S5 O21 1.450(6)
S5 C76 1.751(8)
S5 C42 1.757(7)
S6 O24 1.441(5)
S6 O25 1.444(5)
S6 C52 1.776(8)
S6 C46 1.778(8)
S7 O28 1.447(5)
S7 O27 1.460(5)
S7 C56 1.761(7)
S7 C62 1.766(8)
S8 O30 1.438(6)
S8 O31 1.443(5)
S8 C66 1.762(8)
S8 C72 1.769(8)
O3 C1 1.298(9)
O6 C11 1.270(9)
O9 C21 1.291(9)
O12 C31 1.296(9)
O18 C86 1.286(14)
O19 C90 1.265(10)
O20 C94 1.228(13)
O23 C41 1.283(9)
O26 C51 1.285(9)
O29 C61 1.285(9)
O32 C71 1.279(9)
O37 C98 1.262(12)
O38 C102 1.242(11)
O39 C106 1.235(11)
O40 C110 1.245(12)
N2 C86 1.208(16)
N2 C87 1.478(19)
N2 C88 1.551(17)
N3 C90 1.320(11)
N3 C92 1.471(11)
N3 C91 1.476(11)
N4 C94 1.320(16)
N4 C96 1.455(16)
N4 C95 1.539(18)
N5 C98 1.264(14)
N5 C100 1.460(12)
N5 C99 1.521(13)
N6 C102 1.303(12)
N6 C103 1.463(13)
N6 C104 1.474(12)
N7 C106 1.328(12)
N7 C107 1.452(13)
N7 C108 1.473(13)
N8 C110 1.192(15)
N8 C112 1.502(16)
N8 C111 1.569(17)
C1 C2 1.417(10)
C1 C6 1.421(10)
C2 C3 1.377(11)
C3 C4 1.394(11)
C4 C5 1.395(11)
C4 C7 1.532(12)
C5 C6 1.387(11)
C7 C8' 1.500(8)
C7 C8 1.507(8)
C7 C10 1.533(8)
C7 C9' 1.534(8)
C7 C9 1.534(8)
C7 C10' 1.537(8)
C11 C16 1.430(11)
C11 C12 1.446(10)
C12 C13 1.384(11)
C13 C14 1.387(12)
C14 C15 1.386(11)
C14 C17 1.553(12)
C15 C16 1.388(11)
C17 C19 1.504(14)
C17 C20 1.521(14)
C17 C18 1.556(15)
C21 C26 1.412(10)
C21 C22 1.430(11)
C22 C23 1.379(11)
C23 C24 1.372(11)
C24 C25 1.406(11)
C24 C27 1.552(12)
C25 C26 1.387(11)
C27 C30 1.484(15)
C27 C29 1.519(14)
C27 C28 1.550(15)
C31 C36 1.424(11)
C31 C32 1.437(10)
C32 C33 1.395(11)
C33 C34 1.403(11)
C34 C35 1.374(11)
C34 C37 1.543(11)
C35 C36 1.393(11)
C37 C38' 1.510(8)
C37 C38 1.516(8)
C37 C40 1.519(8)
C37 C40' 1.525(8)
C37 C39' 1.538(7)
C37 C39 1.544(8)
C41 C42 1.407(10)
C41 C46 1.434(10)
C42 C43 1.382(11)
C43 C44 1.406(11)
C44 C45 1.391(11)
C44 C47 1.507(11)
C45 C46 1.397(10)
C47 C48 1.493(7)
C47 C48' 1.502(7)
C47 C50' 1.514(7)
C47 C50 1.515(7)
C47 C49' 1.555(7)
C47 C49 1.573(7)
C51 C56 1.425(10)
C51 C52 1.430(10)
C52 C53 1.379(10)
C53 C54 1.397(11)
C54 C55 1.400(11)
C54 C57 1.538(11)
C55 C56 1.395(10)
C57 C60 1.519(13)
C57 C58 1.526(13)
C57 C59 1.528(14)
C61 C66 1.429(10)
C61 C62 1.437(10)
C62 C63 1.386(11)
C63 C64 1.402(12)
C64 C65 1.395(12)
C64 C67 1.524(11)
C65 C66 1.390(11)
C67 C69 1.495(14)
C67 C68 1.539(14)
C67 C70 1.552(15)
C71 C76 1.438(11)
C71 C72 1.438(10)
C72 C73 1.372(11)
C73 C74 1.409(12)
C74 C75 1.394(12)
C74 C77 1.536(12)
C75 C76 1.393(11)
C77 C78 1.517(14)
C77 C80 1.521(14)
C77 C79 1.521(15)
O17 C82 1.207(16)
N1 C82 1.437(11)
N1 C83 1.446(12)
N1 C84 1.447(12)
C81 C82 1.520(6)
O17' C82' 1.193(18)
N1' C82' 1.406(18)
N1' C83' 1.44(2)
N1' C84' 1.460(19)
C81' C82' 1.521(18)
C85 C86 1.528(6)
C89 C90 1.479(12)
C93 C94 1.513(16)
C97 C98 1.522(14)
C101 C102 1.524(14)
C105 C106 1.510(13)
C109 C110 1.525(6)
N1S C2S 1.299(15)
N1S C3S 1.422(14)
N1S C4S 1.471(15)
O1S C2S 1.306(15)
C1S C2S 1.467(18)
N4S C14S 1.32(2)
N4S C15S 1.389(18)
N4S C16S 1.458(19)
O4S C14S 1.310(19)
C13S C14S 1.48(2)
N6S C22S 1.454(8)
N6S C23S 1.503(8)
N6S C24S 1.511(8)
O6S C22S 1.260(8)
C21S C22S 1.524(8)
N2S C6S 1.425(6)
N2S C7S 1.471(6)
N2S C8S 1.501(6)
O2S C6S 1.211(6)
C5S C6S 1.510(6)
N3S C10S 1.06(3)
N3S C11S 1.46(3)
N3S C12S 1.66(3)
O3S C10S 1.33(3)
C9S C10S 1.523(6)
N5S C18S 1.434(6)
N5S C19S 1.467(6)
N5S C20S 1.473(6)
O5S C18S 1.225(6)
C17S C18S 1.514(6)
